data_1513768
loop_
_publ_author_name
'Nishimoto, Takuro'
'Yasuda, Takuma'
'Lee, Sae Youn'
'Kondo, Ryosuke'
'Adachi, Chihaya'

_publ_section_title
;
 A six-carbazole-decorated cyclophosphazene as a host with high triplet
 energy to realize efficient delayed-fluorescence OLEDs
;
_journal_issue 2
_journal_name_full 'Materials Horizons'
_journal_page_first 264
_journal_paper_doi 10.1039/c3mh00079f
_journal_volume 1
_journal_year 2014
_chemical_formula_moiety 'C73 H49 Cl3 N9 P3'
_chemical_formula_sum 'C73 H49 Cl3 N9 P3'
_chemical_formula_weight 1251.53
_space_group_IT_number 14
_symmetry_cell_setting monoclinic
_symmetry_Int_Tables_number 14
_symmetry_space_group_name_Hall '-P 2yn'
_symmetry_space_group_name_H-M 'P 1 21/n 1'
_atom_sites_solution_hydrogens geom
_atom_sites_solution_primary direct
_atom_sites_solution_secondary difmap
_cell_angle_alpha 90.0000
_cell_angle_beta 92.779(7)
_cell_angle_gamma 90.0000
_cell_formula_units_Z 4
_cell_length_a 11.7629(2)
_cell_length_b 25.0523(5)
_cell_length_c 21.7142(4)
_cell_measurement_reflns_used 146756
_cell_measurement_temperature 93
_cell_measurement_theta_max 27.55
_cell_measurement_theta_min 3.00
_cell_volume 6391.4(2)
_computing_cell_refinement 'RAPID AUTO'
_computing_data_collection 'RAPID AUTO (Rigaku, ????)'
_computing_data_reduction 'RAPID AUTO'
_computing_molecular_graphics 'CrystalStructure 4.0'
_computing_publication_material 'CrystalStructure 4.0 (Rigaku, 2011)'
_computing_structure_refinement 'SHELXL97 (Sheldrick, 2008)'
_computing_structure_solution 'SIR2004 (Burla, et al., 2005)'
_diffrn_ambient_temperature 93
_diffrn_detector_area_resol_mean 10.000
_diffrn_measured_fraction_theta_full 0.995
_diffrn_measured_fraction_theta_max 0.995
_diffrn_measurement_device_type 'Rigaku R-AXIS RAPID II'
_diffrn_measurement_method \w
_diffrn_radiation_type 'Mo K\a'
_diffrn_radiation_wavelength 0.71075
_diffrn_reflns_av_R_equivalents 0.0461
_diffrn_reflns_limit_h_max 15
_diffrn_reflns_limit_h_min -15
_diffrn_reflns_limit_k_max 32
_diffrn_reflns_limit_k_min -32
_diffrn_reflns_limit_l_max 28
_diffrn_reflns_limit_l_min -28
_diffrn_reflns_number 175148
_diffrn_reflns_theta_full 27.49
_diffrn_reflns_theta_max 27.49
_diffrn_reflns_theta_min 2.99
_diffrn_standards_number 0
_exptl_absorpt_coefficient_mu 0.270
_exptl_absorpt_correction_T_max 0.973
_exptl_absorpt_correction_T_min 0.642
_exptl_absorpt_correction_type multi-scan
_exptl_absorpt_process_details 'ABSCOR (Rigaku, 1995)'
_exptl_crystal_colour colorless
_exptl_crystal_density_diffrn 1.301
_exptl_crystal_density_method 'not measured'
_exptl_crystal_description needle
_exptl_crystal_F_000 2584.00
_exptl_crystal_size_max 0.200
_exptl_crystal_size_mid 0.110
_exptl_crystal_size_min 0.100
_platon_squeeze_details
;
;
_refine_diff_density_max 0.56
_refine_diff_density_min -0.61
_refine_ls_extinction_method none
_refine_ls_goodness_of_fit_ref 1.092
_refine_ls_hydrogen_treatment constr
_refine_ls_number_parameters 939
_refine_ls_number_reflns 14640
_refine_ls_number_restraints 1278
_refine_ls_R_factor_gt 0.0640
_refine_ls_shift/su_max 0.012
_refine_ls_structure_factor_coef Fsqd
_refine_ls_weighting_details 'w = 1/[\s^2^(Fo^2^)+(0.0860P)^2^+7.4695P] where P=(Fo^2^+2Fc^2^)/3'
_refine_ls_weighting_scheme calc
_refine_ls_wR_factor_ref 0.1884
_reflns_number_gt 12780
_reflns_number_total 14590
_reflns_threshold_expression F^2^>2.0\s(F^2^)
_cod_data_source_file c3mh00079f.txt
_cod_data_source_block SX048
_cod_database_code 1513768

loop_
_symmetry_equiv_pos_site_id
_symmetry_equiv_pos_as_xyz
1 +X,+Y,+Z
2 1/2-X,1/2+Y,1/2-Z
3 -X,-Y,-Z
4 1/2+X,1/2-Y,1/2+Z

loop_
_atom_site_label
_atom_site_type_symbol
_atom_site_fract_x
_atom_site_fract_y
_atom_site_fract_z
_atom_site_U_iso_or_equiv
_atom_site_adp_type
_atom_site_occupancy
_atom_site_symmetry_multiplicity
_atom_site_calc_flag
_atom_site_refinement_flags
Cl8A Cl 0.1659(5) 0.0553(4) 0.4300(5) 0.130(2) Uani 0.55(2) 4 d .
Cl8B Cl 0.1714(8) 0.0454(4) 0.4114(6) 0.130(3) Uani 0.45(2) 4 d .
Cl8C Cl 0.3656(6) -0.0077(3) 0.4636(4) 0.081(2) Uani 0.55(2) 4 d .
Cl8D Cl 0.3691(4) -0.0060(2) 0.4614(3) 0.0483(15) Uani 0.45(2) 4 d .
Cl9A Cl 0.1655(7) -0.0210(4) 0.5319(3) 0.0846(18) Uani 0.55(2) 4 d .
Cl9B Cl 0.1588(7) -0.0087(6) 0.5240(5) 0.094(2) Uani 0.45(2) 4 d .
P85 P 0.21164(6) 0.35636(3) 0.25538(3) 0.03574(16) Uani 1 4 d .
P86 P 0.26597(7) 0.26018(3) 0.31281(3) 0.03930(18) Uani 1 4 d .
P87 P 0.18132(5) 0.34414(3) 0.38046(3) 0.02953(14) Uani 1 4 d .
N3 N 0.22893(19) 0.28537(8) 0.37577(9) 0.0336(4) Uani 1 4 d .
N4 N 0.31286(18) 0.39559(9) 0.22744(9) 0.0343(4) Uani 1 4 d .
N5 N 0.3999(2) 0.23868(9) 0.32070(10) 0.0409(5) Uani 1 4 d .
N7 N 0.2513(2) 0.29620(9) 0.25265(9) 0.0412(5) Uani 1 4 d .
N8 N 0.17699(18) 0.37934(9) 0.31970(9) 0.0332(4) Uani 1 4 d .
N31 N 0.05148(18) 0.34349(9) 0.40902(9) 0.0334(4) Uani 1 4 d .
N91A N 0.1099(5) 0.3583(2) 0.2023(3) 0.0342(11) Uani 0.569(4) 4 d .
N91B N 0.1002(7) 0.3783(3) 0.2038(4) 0.0333(14) Uani 0.431(4) 4 d .
N92 N 0.25553(17) 0.37672(8) 0.43655(9) 0.0294(4) Uani 1 4 d .
N93 N 0.1958(3) 0.20270(10) 0.30154(11) 0.0509(7) Uani 1 4 d .
C2 C 0.3610(2) 0.36354(10) 0.46746(11) 0.0312(5) Uani 1 4 d .
C5 C -0.0562(2) 0.35521(9) 0.37943(11) 0.0298(5) Uani 1 4 d .
C6 C -0.1957(2) 0.38820(11) 0.30651(12) 0.0383(5) Uani 1 4 d .
C7 C 0.3963(2) 0.42589(10) 0.26180(12) 0.0325(5) Uani 1 4 d .
C8 C 0.0297(2) 0.31922(11) 0.46660(11) 0.0343(5) Uani 1 4 d .
C9 C -0.0885(2) 0.31619(10) 0.47256(11) 0.0313(5) Uani 1 4 d .
C11 C 0.1332(2) 0.46065(11) 0.43495(12) 0.0370(5) Uani 1 4 d .
C12 C 0.5793(2) 0.48557(11) 0.30706(17) 0.0499(7) Uani 1 4 d .
C13 C -0.0553(3) 0.27479(12) 0.57116(12) 0.0426(6) Uani 1 4 d .
C14 C 0.4218(2) 0.31598(10) 0.46871(11) 0.0314(5) Uani 1 4 d .
C15 C -0.1317(2) 0.29372(11) 0.52542(12) 0.0367(5) Uani 1 4 d .
C17 C 0.5087(3) 0.28642(10) 0.23742(12) 0.0387(6) Uani 1 4 d .
C18 C 0.1058(2) 0.29967(13) 0.51190(12) 0.0424(6) Uani 1 4 d .
C19 C -0.2824(2) 0.37097(11) 0.34319(13) 0.0382(5) Uani 1 4 d .
C20 C 0.5203(2) 0.31329(11) 0.50568(12) 0.0367(5) Uani 1 4 d .
C21 C -0.1427(2) 0.33849(9) 0.41756(11) 0.0300(5) Uani 1 4 d .
C22 C 0.0616(3) 0.27765(13) 0.56438(13) 0.0455(6) Uani 1 4 d .
C23 C 0.4995(3) 0.25433(10) 0.28926(12) 0.0394(6) Uani 1 4 d .
C24 C 0.3977(2) 0.44290(9) 0.32274(12) 0.0337(5) Uani 1 4 d .
C25 C 0.3535(2) 0.38875(12) 0.16722(12) 0.0395(6) Uani 1 4 d .
C26 C 0.4851(2) 0.43885(10) 0.22315(13) 0.0379(5) Uani 1 4 d .
C27 C 0.0977(3) 0.18320(11) 0.33048(11) 0.0390(6) Uani 1 4 d .
C28 C 0.5174(3) 0.41267(14) 0.10956(15) 0.0529(8) Uani 1 4 d .
C29 C 0.0672(2) 0.13459(10) 0.30389(14) 0.0387(6) Uani 1 4 d .
C30 C 0.4581(2) 0.41505(12) 0.16370(13) 0.0420(6) Uani 1 4 d .
C32 C 0.3160(3) 0.12363(11) 0.17372(13) 0.0427(6) Uani 1 4 d .
C33 C 0.6175(3) 0.29319(11) 0.21546(12) 0.0408(6) Uani 1 4 d .
C34 C 0.1462(2) 0.12300(11) 0.25742(14) 0.0400(6) Uani 1 4 d .
C35 C 0.2226(3) 0.16515(10) 0.25550(12) 0.0385(6) Uani 1 4 d .
C36 C 0.1262(3) 0.51162(12) 0.45909(15) 0.0483(7) Uani 1 4 d .
C37 C 0.4385(3) 0.20333(10) 0.36894(13) 0.0469(7) Uani 1 4 d .
C38 C -0.0557(3) 0.17684(13) 0.39744(14) 0.0485(7) Uani 1 4 d .
C39 C -0.0823(2) 0.38100(10) 0.32340(12) 0.0346(5) Uani 1 4 d .
C40 C 0.4906(2) 0.47240(11) 0.34469(15) 0.0437(6) Uani 1 4 d .
C41 C 0.5588(3) 0.35677(13) 0.54069(16) 0.0542(8) Uani 1 4 d .
C42 C 0.2273(2) 0.42985(10) 0.45336(11) 0.0336(5) Uani 1 4 d .
C43 C 0.7122(3) 0.26928(12) 0.24365(14) 0.0481(7) Uani 1 4 d .
C44 C 0.5950(3) 0.22971(11) 0.31810(14) 0.0478(7) Uani 1 4 d .
C45 C 0.2430(3) 0.08056(13) 0.17643(18) 0.0565(8) Uani 1 4 d .
C47 C 0.5765(2) 0.46918(11) 0.24618(16) 0.0455(7) Uani 1 4 d .
C48 C 0.3053(3) 0.36054(13) 0.11756(13) 0.0481(7) Uani 1 4 d .
C49 C 0.3653(3) 0.35886(15) 0.06381(14) 0.0568(8) Uani 1 4 d .
C50 C 0.3068(3) 0.16651(12) 0.21305(13) 0.0492(7) Uani 1 4 d .
C51 C 0.3969(3) 0.40742(12) 0.50309(15) 0.0483(7) Uani 1 4 d .
C52 C 0.7018(3) 0.23742(13) 0.29530(16) 0.0567(8) Uani 1 4 d .
C53 C 0.3740(4) 0.17654(11) 0.41199(14) 0.0547(8) Uani 1 4 d .
C54 C 0.4975(3) 0.40365(14) 0.53936(19) 0.0672(11) Uani 1 4 d .
C55 C 0.3136(3) 0.44940(12) 0.49369(16) 0.0517(8) Uani 1 4 d .
C56A C 0.0386(5) 0.3166(3) 0.1758(2) 0.0347(10) Uani 0.569(4) 4 d .
C56B C 0.0209(6) 0.3430(4) 0.1711(3) 0.0343(12) Uani 0.431(4) 4 d .
C57 C 0.4330(4) 0.14479(13) 0.45473(17) 0.0680(10) Uani 1 4 d .
C58 C -0.0868(3) 0.12841(13) 0.37168(19) 0.0583(8) Uani 1 4 d .
C59 C 0.5556(3) 0.19797(12) 0.36896(15) 0.0554(8) Uani 1 4 d .
C60 C 0.3042(4) 0.50117(15) 0.5163(2) 0.0777(13) Uani 1 4 d .
C61A C -0.1343(7) 0.3122(4) 0.1096(4) 0.0461(15) Uani 0.569(4) 4 d .
C61B C -0.1528(6) 0.3526(4) 0.1069(3) 0.0493(14) Uani 0.431(4) 4 d .
C62 C 0.0376(3) 0.20446(14) 0.37769(14) 0.0568(9) Uani 1 4 d .
C63A C 0.0606(5) 0.4090(3) 0.1862(3) 0.0364(11) Uani 0.569(4) 4 d .
C63B C 0.0610(7) 0.4323(4) 0.1954(4) 0.0367(15) Uani 0.431(4) 4 d .
C64A C 0.0308(5) 0.5015(3) 0.1806(3) 0.0515(12) Uani 0.569(4) 4 d .
C64B C 0.0512(7) 0.5258(3) 0.2007(3) 0.0499(16) Uani 0.431(4) 4 d .
C65 C 0.4701(3) 0.38447(15) 0.05995(15) 0.0592(8) Uani 1 4 d .
C66 C -0.0259(3) 0.10677(14) 0.3257(2) 0.0657(10) Uani 1 4 d .
C67 C 0.1584(3) 0.08010(13) 0.2176(2) 0.0636(10) Uani 1 4 d .
C68A C -0.0390(5) 0.3986(3) 0.1480(3) 0.0378(11) Uani 0.569(4) 4 d .
C68B C -0.0418(6) 0.4305(4) 0.1579(3) 0.0394(12) Uani 0.431(4) 4 d .
C69 C 0.2197(3) -0.00656(16) 0.45590(17) 0.0603(9) Uani 1 4 d .
C70 C -0.2565(2) 0.34627(10) 0.39907(12) 0.0334(5) Uani 1 4 d .
C71A C -0.0677(7) 0.4933(3) 0.1427(5) 0.0477(16) Uani 0.569(4) 4 d .
C71B C -0.0501(7) 0.5254(4) 0.1634(4) 0.0546(16) Uani 0.431(4) 4 d .
C72 C 0.5502(4) 0.13972(17) 0.4559(2) 0.0858(14) Uani 1 4 d .
C73 C 0.2100(3) 0.53157(14) 0.4991(2) 0.0716(11) Uani 1 4 d .
C74A C -0.0516(4) 0.3416(3) 0.1418(2) 0.0394(10) Uani 0.569(4) 4 d .
C74B C -0.0659(6) 0.3749(4) 0.1430(3) 0.0382(14) Uani 0.431(4) 4 d .
C76 C 0.6138(4) 0.16653(17) 0.4131(2) 0.0819(13) Uani 1 4 d .
C77A C 0.0962(6) 0.4593(3) 0.2040(3) 0.0402(13) Uani 0.569(4) 4 d .
C77B C 0.1077(8) 0.4795(3) 0.2178(4) 0.0411(16) Uani 0.431(4) 4 d .
C78A C 0.0482(4) 0.2630(3) 0.1783(2) 0.0393(10) Uani 0.569(4) 4 d .
C78B C 0.0203(6) 0.2895(4) 0.1639(3) 0.0402(13) Uani 0.431(4) 4 d .
C79A C -0.1233(5) 0.2560(3) 0.1133(2) 0.0476(12) Uani 0.569(4) 4 d .
C79B C -0.1483(9) 0.2964(5) 0.0999(5) 0.0466(18) Uani 0.431(4) 4 d .
C80A C -0.0352(4) 0.2322(3) 0.1469(2) 0.0455(11) Uani 0.569(4) 4 d .
C80B C -0.0647(6) 0.2660(3) 0.1280(3) 0.0440(13) Uani 0.431(4) 4 d .
C81A C -0.1016(5) 0.4426(3) 0.1261(3) 0.0468(12) Uani 0.569(4) 4 d .
C81B C -0.0957(9) 0.4777(5) 0.1414(6) 0.0475(19) Uani 0.431(4) 4 d .
H6 H -0.21493 0.40514 0.26935 0.0460 Uiso 1 4 calc R
H11 H 0.07701 0.44745 0.40742 0.0444 Uiso 1 4 calc R
H12 H 0.64058 0.50549 0.323 0.0598 Uiso 1 4 calc R
H13 H -0.08268 0.26 0.60683 0.0511 Uiso 1 4 calc R
H14 H 0.39677 0.2868 0.4453 0.0376 Uiso 1 4 calc R
H15 H -0.20982 0.29147 0.52993 0.0440 Uiso 1 4 calc R
H17 H 0.44529 0.30264 0.21826 0.0464 Uiso 1 4 calc R
H18 H 0.18387 0.30126 0.50731 0.0509 Uiso 1 4 calc R
H19 H -0.35806 0.3761 0.33004 0.0459 Uiso 1 4 calc R
H20 H 0.56199 0.28173 0.50723 0.0441 Uiso 1 4 calc R
H22 H 0.111 0.26458 0.59554 0.0546 Uiso 1 4 calc R
H24 H 0.33837 0.43475 0.34791 0.0405 Uiso 1 4 calc R
H28 H 0.5873 0.42969 0.10697 0.0634 Uiso 1 4 calc R
H32 H 0.37207 0.12372 0.14498 0.0513 Uiso 1 4 calc R
H33 H 0.62634 0.31439 0.18087 0.0489 Uiso 1 4 calc R
H36 H 0.06351 0.53281 0.44807 0.0579 Uiso 1 4 calc R
H38 H -0.09806 0.19116 0.42852 0.0582 Uiso 1 4 calc R
H39 H -0.02528 0.39282 0.29849 0.0415 Uiso 1 4 calc R
H40 H 0.49404 0.48371 0.38553 0.0524 Uiso 1 4 calc R
H41 H 0.62594 0.3542 0.56498 0.0650 Uiso 1 4 calc R
H43 H 0.78347 0.27459 0.22788 0.0577 Uiso 1 4 calc R
H45 H 0.2513 0.05169 0.1501 0.0677 Uiso 1 4 calc R
H47 H 0.63507 0.47835 0.22094 0.0546 Uiso 1 4 calc R
H48 H 0.23553 0.3434 0.12003 0.0577 Uiso 1 4 calc R
H49 H 0.33493 0.34028 0.02979 0.0682 Uiso 1 4 calc R
H50 H 0.35578 0.19553 0.21111 0.0591 Uiso 1 4 calc R
H52 H 0.76565 0.22145 0.31437 0.0680 Uiso 1 4 calc R
H53 H 0.29527 0.17997 0.41179 0.0657 Uiso 1 4 calc R
H54 H 0.5232 0.43276 0.56268 0.0806 Uiso 1 4 calc R
H57 H 0.39253 0.12625 0.48363 0.0816 Uiso 1 4 calc R
H58 H -0.14956 0.1103 0.38563 0.0700 Uiso 1 4 calc R
H60 H 0.36102 0.51519 0.5428 0.0932 Uiso 1 4 calc R
H61 H -0.19363 0.32848 0.08677 0.0554 Uiso 0.569(4) 4 calc R
H61B H -0.21072 0.37303 0.0882 0.0592 Uiso 0.431(4) 4 calc R
H62 H 0.05941 0.23672 0.39586 0.0682 Uiso 1 4 calc R
H64 H 0.05297 0.53628 0.19028 0.0618 Uiso 0.569(4) 4 calc R
H64B H 0.08106 0.55835 0.21414 0.0599 Uiso 0.431(4) 4 calc R
H65 H 0.50858 0.38255 0.02358 0.0710 Uiso 1 4 calc R
H66 H -0.04623 0.07373 0.3091 0.0788 Uiso 1 4 calc R
H67 H 0.10918 0.05113 0.21895 0.0763 Uiso 1 4 calc R
H69 H 0.19387 -0.03448 0.42687 0.0723 Uiso 1 4 calc R
H70 H -0.31418 0.33504 0.4239 0.0401 Uiso 1 4 calc R
H71 H -0.11049 0.52244 0.12863 0.0573 Uiso 0.569(4) 4 calc R
H71B H -0.08673 0.55742 0.1535 0.0655 Uiso 0.431(4) 4 calc R
H72 H 0.58697 0.11819 0.48553 0.1030 Uiso 1 4 calc R
H73 H 0.20323 0.56593 0.51471 0.0859 Uiso 1 4 calc R
H76 H 0.69264 0.16355 0.41395 0.0982 Uiso 1 4 calc R
H77 H 0.16015 0.46472 0.23007 0.0483 Uiso 0.569(4) 4 calc R
H77B H 0.17373 0.47996 0.24316 0.0494 Uiso 0.431(4) 4 calc R
H78 H 0.10869 0.24692 0.20039 0.0471 Uiso 0.569(4) 4 calc R
H78B H 0.07723 0.26876 0.18304 0.0483 Uiso 0.431(4) 4 calc R
H79 H -0.17711 0.23458 0.09238 0.0571 Uiso 0.569(4) 4 calc R
H79B H -0.20438 0.27958 0.07522 0.0559 Uiso 0.431(4) 4 calc R
H80 H -0.03096 0.19514 0.1488 0.0546 Uiso 0.569(4) 4 calc R
H80B H -0.06546 0.2291 0.12279 0.0528 Uiso 0.431(4) 4 calc R
H81 H -0.16621 0.43755 0.10038 0.0562 Uiso 0.569(4) 4 calc R
H81B H -0.16161 0.47751 0.116 0.0570 Uiso 0.431(4) 4 calc R

loop_
_atom_site_aniso_label
_atom_site_aniso_U_11
_atom_site_aniso_U_22
_atom_site_aniso_U_33
_atom_site_aniso_U_12
_atom_site_aniso_U_13
_atom_site_aniso_U_23
Cl8A 0.065(2) 0.146(5) 0.179(5) 0.057(3) 0.008(3) 0.034(3)
Cl8B 0.113(5) 0.092(3) 0.175(5) 0.023(3) -0.096(5) -0.013(3)
Cl8C 0.052(3) 0.089(4) 0.101(4) 0.014(2) 0.001(2) 0.005(3)
Cl8D 0.024(2) 0.050(2) 0.070(3) 0.0062(16) -0.0006(17) -0.022(2)
Cl9A 0.067(2) 0.138(4) 0.0486(15) 0.013(2) -0.0001(13) -0.035(2)
Cl9B 0.048(2) 0.145(6) 0.092(4) -0.012(3) 0.022(3) -0.084(4)
P85 0.0338(3) 0.0525(4) 0.0209(3) -0.0165(3) 0.0014(2) 0.0006(3)
P86 0.0566(4) 0.0356(3) 0.0272(3) -0.0217(3) 0.0173(3) -0.0093(3)
P87 0.0328(3) 0.0348(3) 0.0211(3) -0.0079(2) 0.0026(2) -0.0018(2)
N3 0.0428(11) 0.0347(11) 0.0241(9) -0.0117(9) 0.0086(8) -0.0051(8)
N4 0.0346(10) 0.0411(11) 0.0272(10) -0.0069(9) 0.0021(8) 0.0068(8)
N5 0.0604(14) 0.0305(10) 0.0340(11) -0.0119(10) 0.0234(10) -0.0035(8)
N7 0.0563(14) 0.0443(12) 0.0241(9) -0.0239(10) 0.0123(9) -0.0093(9)
N8 0.0341(10) 0.0413(11) 0.0241(9) -0.0105(9) 0.0007(8) 0.0011(8)
N31 0.0344(10) 0.0427(11) 0.0231(9) -0.0069(9) 0.0022(8) 0.0024(8)
N91A 0.033(2) 0.046(3) 0.0234(18) -0.004(2) -0.0026(15) -0.002(2)
N91B 0.032(3) 0.045(4) 0.022(2) -0.002(3) -0.0010(19) -0.008(3)
N92 0.0330(10) 0.0307(10) 0.0244(9) 0.0003(8) -0.0014(7) -0.0045(7)
N93 0.0752(17) 0.0449(13) 0.0353(11) -0.0336(12) 0.0302(11) -0.0170(10)
C2 0.0334(12) 0.0343(12) 0.0257(10) -0.0006(9) 0.0006(9) -0.0039(9)
C5 0.0321(11) 0.0294(11) 0.0280(11) -0.0021(9) 0.0035(9) -0.0037(9)
C6 0.0420(14) 0.0383(13) 0.0349(12) 0.0087(11) 0.0043(10) 0.0070(10)
C7 0.0278(11) 0.0282(11) 0.0414(13) 0.0004(9) -0.0009(9) 0.0091(9)
C8 0.0382(12) 0.0414(13) 0.0238(10) -0.0045(10) 0.0062(9) -0.0001(9)
C9 0.0363(12) 0.0295(11) 0.0285(11) -0.0002(9) 0.0063(9) -0.0035(9)
C11 0.0389(13) 0.0374(13) 0.0340(12) 0.0008(10) -0.0045(10) -0.0001(10)
C12 0.0306(13) 0.0310(13) 0.087(2) -0.0020(10) -0.0121(13) 0.0063(13)
C13 0.0455(14) 0.0537(16) 0.0298(12) 0.0080(12) 0.0144(11) 0.0089(11)
C14 0.0339(12) 0.0322(12) 0.0284(11) -0.0006(9) 0.0055(9) -0.0048(9)
C15 0.0380(13) 0.0406(13) 0.0323(12) 0.0033(10) 0.0111(10) 0.0019(10)
C17 0.0537(15) 0.0319(12) 0.0318(12) -0.0084(11) 0.0164(11) -0.0027(10)
C18 0.0363(13) 0.0621(17) 0.0291(12) 0.0005(12) 0.0047(10) 0.0067(12)
C19 0.0367(13) 0.0375(13) 0.0408(13) 0.0106(10) 0.0044(10) 0.0018(11)
C20 0.0335(12) 0.0388(13) 0.0381(13) 0.0068(10) 0.0046(10) -0.0045(10)
C21 0.0362(12) 0.0267(11) 0.0276(11) -0.0011(9) 0.0066(9) -0.0037(9)
C22 0.0436(14) 0.0624(18) 0.0309(13) 0.0057(13) 0.0043(11) 0.0104(12)
C23 0.0593(16) 0.0271(11) 0.0337(12) -0.0059(11) 0.0230(11) -0.0054(9)
C24 0.0302(11) 0.0256(11) 0.0448(13) 0.0003(9) -0.0042(10) 0.0033(10)
C25 0.0398(13) 0.0476(15) 0.0317(12) -0.0022(11) 0.0080(10) 0.0119(11)
C26 0.0307(12) 0.0328(12) 0.0502(14) 0.0011(10) 0.0031(10) 0.0165(11)
C27 0.0504(15) 0.0404(13) 0.0267(11) -0.0195(11) 0.0066(10) -0.0007(10)
C28 0.0446(16) 0.0627(19) 0.0529(17) 0.0049(13) 0.0195(13) 0.0276(14)
C29 0.0313(12) 0.0318(12) 0.0527(15) -0.0048(10) -0.0005(11) -0.0057(11)
C30 0.0360(13) 0.0459(14) 0.0446(14) 0.0016(11) 0.0063(11) 0.0178(12)
C32 0.0487(15) 0.0409(14) 0.0389(14) -0.0040(12) 0.0053(12) -0.0092(11)
C33 0.0557(16) 0.0342(13) 0.0343(12) -0.0043(11) 0.0214(11) -0.0016(10)
C34 0.0338(12) 0.0323(12) 0.0535(15) -0.0055(10) -0.0013(11) -0.0085(11)
C35 0.0559(16) 0.0320(12) 0.0281(11) -0.0129(11) 0.0066(11) -0.0061(9)
C36 0.0474(16) 0.0382(14) 0.0581(17) 0.0098(12) -0.0097(13) -0.0037(13)
C37 0.0795(19) 0.0245(12) 0.0396(14) -0.0029(12) 0.0309(13) -0.0026(10)
C38 0.0518(16) 0.0568(17) 0.0379(14) -0.0221(14) 0.0128(12) -0.0027(12)
C39 0.0385(13) 0.0346(12) 0.0309(11) -0.0001(10) 0.0050(10) 0.0022(10)
C40 0.0381(14) 0.0295(12) 0.0622(17) 0.0030(10) -0.0108(12) -0.0031(12)
C41 0.0429(15) 0.0551(17) 0.0623(19) 0.0145(13) -0.0198(14) -0.0222(15)
C42 0.0374(12) 0.0314(12) 0.0318(12) -0.0000(10) -0.0017(10) -0.0044(9)
C43 0.0597(17) 0.0396(14) 0.0477(15) 0.0075(13) 0.0300(14) 0.0050(12)
C44 0.0673(18) 0.0335(13) 0.0455(15) 0.0126(12) 0.0326(13) 0.0060(11)
C45 0.0484(17) 0.0402(15) 0.081(2) -0.0038(13) 0.0100(15) -0.0301(15)
C47 0.0283(12) 0.0348(13) 0.0732(19) 0.0006(10) 0.0006(12) 0.0174(13)
C48 0.0529(17) 0.0612(18) 0.0308(13) -0.0078(14) 0.0091(12) 0.0072(12)
C49 0.069(2) 0.071(2) 0.0321(14) -0.0001(16) 0.0134(14) 0.0094(14)
C50 0.074(2) 0.0394(14) 0.0354(14) -0.0228(14) 0.0180(13) -0.0102(11)
C51 0.0444(15) 0.0404(14) 0.0581(17) 0.0083(12) -0.0190(13) -0.0195(13)
C52 0.068(2) 0.0493(17) 0.0561(18) 0.0188(15) 0.0345(16) 0.0140(14)
C53 0.091(2) 0.0321(13) 0.0447(15) -0.0072(14) 0.0359(16) -0.0015(12)
C54 0.0565(19) 0.0558(18) 0.085(2) 0.0182(15) -0.0362(17) -0.0382(18)
C55 0.0484(16) 0.0395(14) 0.0645(18) 0.0087(12) -0.0232(14) -0.0199(13)
C56A 0.031(2) 0.049(3) 0.024(2) -0.003(2) 0.0004(16) -0.005(2)
C56B 0.029(2) 0.053(3) 0.020(2) -0.007(2) 0.0034(19) -0.006(3)
C57 0.111(3) 0.0388(16) 0.0582(19) 0.0094(17) 0.049(2) 0.0147(14)
C58 0.0374(15) 0.0514(17) 0.088(2) -0.0203(13) 0.0181(15) -0.0108(16)
C59 0.080(2) 0.0363(14) 0.0534(17) 0.0148(14) 0.0404(16) 0.0119(12)
C60 0.072(2) 0.0506(18) 0.105(3) 0.0186(16) -0.050(2) -0.0375(19)
C61A 0.035(3) 0.075(4) 0.029(3) -0.012(3) 0.004(2) -0.007(3)
C61B 0.038(3) 0.081(4) 0.029(3) -0.011(3) 0.005(2) -0.003(3)
C62 0.075(2) 0.0597(18) 0.0383(14) -0.0389(16) 0.0261(14) -0.0167(13)
C63A 0.036(2) 0.049(3) 0.023(2) 0.003(2) -0.0022(17) 0.006(2)
C63B 0.040(3) 0.046(4) 0.023(3) 0.005(3) -0.003(2) -0.002(3)
C64A 0.060(3) 0.048(3) 0.046(3) 0.009(2) -0.001(2) 0.008(2)
C64B 0.068(4) 0.046(3) 0.035(3) 0.019(3) -0.007(3) 0.004(3)
C65 0.064(2) 0.075(2) 0.0410(15) 0.0084(17) 0.0239(14) 0.0203(15)
C66 0.0413(16) 0.0457(17) 0.112(3) -0.0193(13) 0.0205(17) -0.0271(18)
C67 0.0467(17) 0.0410(16) 0.105(3) -0.0146(13) 0.0197(17) -0.0320(17)
C68A 0.033(2) 0.057(3) 0.024(2) 0.001(2) 0.0029(17) 0.009(2)
C68B 0.037(2) 0.058(3) 0.024(2) 0.008(2) 0.003(2) 0.002(2)
C69 0.0417(16) 0.074(2) 0.064(2) 0.0036(15) -0.0101(14) -0.0238(17)
C70 0.0353(12) 0.0304(12) 0.0352(12) 0.0038(9) 0.0078(10) -0.0005(9)
C71A 0.048(3) 0.052(3) 0.043(3) 0.013(3) -0.001(3) 0.012(3)
C71B 0.062(4) 0.060(4) 0.041(3) 0.028(3) -0.002(3) 0.010(3)
C72 0.113(3) 0.067(2) 0.083(3) 0.039(2) 0.059(2) 0.041(2)
C73 0.071(2) 0.0416(17) 0.098(3) 0.0193(16) -0.032(2) -0.0298(17)
C74A 0.034(2) 0.060(3) 0.0247(18) -0.004(2) 0.0021(16) 0.001(2)
C74B 0.032(3) 0.061(4) 0.022(2) -0.004(3) 0.005(2) -0.001(3)
C76 0.100(3) 0.068(2) 0.082(3) 0.037(2) 0.055(2) 0.039(2)
C77A 0.043(3) 0.044(3) 0.033(3) 0.006(3) -0.006(2) 0.006(3)
C77B 0.053(3) 0.039(4) 0.031(3) 0.009(3) -0.006(3) -0.001(3)
C78A 0.033(2) 0.053(3) 0.032(2) -0.008(2) -0.0007(17) -0.012(2)
C78B 0.038(3) 0.052(3) 0.030(3) -0.008(3) 0.005(2) -0.010(3)
C79A 0.034(2) 0.076(3) 0.033(2) -0.009(2) 0.0045(19) -0.014(2)
C79B 0.036(3) 0.077(4) 0.027(3) -0.020(3) 0.008(3) -0.009(3)
C80A 0.037(2) 0.061(3) 0.038(2) -0.009(2) 0.0015(18) -0.017(2)
C80B 0.038(3) 0.065(3) 0.029(3) -0.019(3) 0.006(2) -0.011(2)
C81A 0.038(2) 0.065(3) 0.037(2) 0.008(2) -0.0030(19) 0.016(2)
C81B 0.042(4) 0.064(4) 0.036(3) 0.018(3) -0.001(3) 0.009(4)

loop_
_atom_type_symbol
_atom_type_description
_atom_type_scat_dispersion_real
_atom_type_scat_dispersion_imag
_atom_type_scat_source
C C 0.0033 0.0016
;
International Tables for Crystallography
(1992, Vol. C, Tables 4.2.6.8 and 6.1.1.4)
;
H H 0.0000 0.0000
;
International Tables for Crystallography
(1992, Vol. C, Table 6.1.1.4)
;
N N 0.0061 0.0033
;
International Tables for Crystallography
(1992, Vol. C, Tables 4.2.6.8 and 6.1.1.4)
;
P P 0.1023 0.0942
;
International Tables for Crystallography
(1992, Vol. C, Tables 4.2.6.8 and 6.1.1.4)
;
Cl Cl 0.1484 0.1585
;
International Tables for Crystallography
(1992, Vol. C, Tables 4.2.6.8 and 6.1.1.4)
;

loop_
_geom_angle_atom_site_label_1
_geom_angle_atom_site_label_2
_geom_angle_atom_site_label_3
_geom_angle
_geom_angle_publ_flag
N4 P85 N7 109.19(12) yes
N4 P85 N8 108.87(11) yes
N4 P85 N91A 103.7(2) yes
N4 P85 N91B 96.1(3) yes
N7 P85 N8 118.00(12) yes
N7 P85 N91A 102.2(2) yes
N7 P85 N91B 118.9(3) yes
N8 P85 N91A 113.8(3) yes
N8 P85 N91B 103.3(3) yes
N3 P86 N5 109.75(12) yes
N3 P86 N7 117.33(12) yes
N3 P86 N93 108.34(12) yes
N5 P86 N7 109.40(13) yes
N5 P86 N93 101.20(13) yes
N7 P86 N93 109.60(12) yes
N3 P87 N8 117.50(11) yes
N3 P87 N31 110.30(12) yes
N3 P87 N92 109.08(11) yes
N8 P87 N31 108.67(11) yes
N8 P87 N92 109.17(11) yes
N31 P87 N92 100.82(10) yes
P86 N3 P87 122.64(13) yes
P85 N4 C7 127.27(17) yes
P85 N4 C25 122.44(18) yes
C7 N4 C25 107.0(2) yes
P86 N5 C23 130.61(18) yes
P86 N5 C37 122.8(2) yes
C23 N5 C37 106.2(2) yes
P85 N7 P86 122.07(14) yes
P85 N8 P87 122.20(15) yes
P87 N31 C5 129.66(17) yes
P87 N31 C8 122.33(17) yes
C5 N31 C8 106.9(2) yes
P85 N91A C56A 131.0(5) yes
P85 N91A C63A 118.4(5) yes
C56A N91A C63A 108.9(5) yes
P85 N91B C56B 124.1(6) yes
P85 N91B C63B 126.6(6) yes
C56B N91B C63B 108.5(7) yes
P87 N92 C2 129.97(17) yes
P87 N92 C42 121.46(16) yes
C2 N92 C42 107.78(19) yes
P86 N93 C27 129.4(2) yes
P86 N93 C35 123.3(2) yes
C27 N93 C35 107.2(2) yes
N92 C2 C14 130.2(2) yes
N92 C2 C51 108.2(2) yes
C14 C2 C51 121.5(2) yes
N31 C5 C21 109.1(2) yes
N31 C5 C39 129.9(2) yes
C21 C5 C39 121.0(2) yes
C19 C6 C39 122.3(2) yes
N4 C7 C24 129.7(2) yes
N4 C7 C26 108.8(2) yes
C24 C7 C26 121.4(2) yes
N31 C8 C9 109.0(2) yes
N31 C8 C18 129.5(2) yes
C9 C8 C18 121.5(2) yes
C8 C9 C15 120.0(2) yes
C8 C9 C21 107.7(2) yes
C15 C9 C21 132.4(2) yes
C36 C11 C42 117.6(2) yes
C40 C12 C47 120.4(3) yes
C15 C13 C22 121.0(3) yes
C2 C14 C20 118.1(2) yes
C9 C15 C13 118.4(2) yes
C23 C17 C33 117.0(3) yes
C8 C18 C22 117.9(3) yes
C6 C19 C70 120.3(2) yes
C14 C20 C41 121.4(3) yes
C5 C21 C9 107.4(2) yes
C5 C21 C70 120.1(2) yes
C9 C21 C70 132.5(2) yes
C13 C22 C18 121.2(3) yes
N5 C23 C17 129.7(3) yes
N5 C23 C44 108.7(2) yes
C17 C23 C44 121.6(3) yes
C7 C24 C40 117.7(2) yes
N4 C25 C30 109.2(2) yes
N4 C25 C48 129.2(3) yes
C30 C25 C48 121.6(3) yes
C7 C26 C30 107.5(2) yes
C7 C26 C47 119.6(3) yes
C30 C26 C47 132.9(3) yes
N93 C27 C29 108.4(2) yes
N93 C27 C62 130.5(3) yes
C29 C27 C62 121.1(3) yes
C30 C28 C65 118.6(3) yes
C27 C29 C34 107.9(2) yes
C27 C29 C66 119.1(3) yes
C34 C29 C66 133.0(3) yes
C25 C30 C26 107.5(2) yes
C25 C30 C28 120.1(3) yes
C26 C30 C28 132.3(3) yes
C45 C32 C50 120.9(3) yes
C17 C33 C43 121.9(3) yes
C29 C34 C35 108.0(2) yes
C29 C34 C67 133.1(3) yes
C35 C34 C67 118.8(3) yes
N93 C35 C34 108.4(3) yes
N93 C35 C50 130.0(3) yes
C34 C35 C50 121.5(3) yes
C11 C36 C73 121.3(3) yes
N5 C37 C53 128.5(3) yes
N5 C37 C59 110.0(3) yes
C53 C37 C59 121.6(3) yes
C58 C38 C62 120.9(3) yes
C5 C39 C6 117.4(2) yes
C12 C40 C24 121.6(3) yes
C20 C41 C54 120.0(3) yes
N92 C42 C11 129.5(2) yes
N92 C42 C55 108.5(2) yes
C11 C42 C55 122.0(2) yes
C33 C43 C52 120.4(3) yes
C23 C44 C52 120.0(3) yes
C23 C44 C59 107.6(3) yes
C52 C44 C59 132.4(3) yes
C32 C45 C67 120.5(3) yes
C12 C47 C26 119.2(3) yes
C25 C48 C49 117.5(3) yes
C48 C49 C65 121.4(3) yes
C32 C50 C35 118.2(3) yes
C2 C51 C54 119.0(3) yes
C2 C51 C55 108.0(3) yes
C54 C51 C55 132.9(3) yes
C43 C52 C44 119.1(3) yes
C37 C53 C57 116.9(4) yes
C41 C54 C51 120.0(3) yes
C42 C55 C51 107.5(3) yes
C42 C55 C60 118.6(3) yes
C51 C55 C60 133.9(3) yes
N91A C56A C74A 107.2(6) yes
N91A C56A C78A 131.2(5) yes
C74A C56A C78A 121.6(5) yes
N91B C56B C74B 107.6(8) yes
N91B C56B C78B 131.6(7) yes
C74B C56B C78B 120.8(7) yes
C53 C57 C72 122.1(4) yes
C38 C58 C66 120.5(3) yes
C37 C59 C44 107.5(3) yes
C37 C59 C76 120.7(3) yes
C44 C59 C76 131.9(4) yes
C55 C60 C73 119.7(4) yes
C74A C61A C79A 116.1(7) yes
C74B C61B C79B 115.8(8) yes
C27 C62 C38 118.7(3) yes
N91A C63A C68A 107.0(6) yes
N91A C63A C77A 129.0(6) yes
C68A C63A C77A 124.0(7) yes
N91B C63B C68B 107.5(8) yes
N91B C63B C77B 129.8(8) yes
C68B C63B C77B 122.7(9) yes
C71A C64A C77A 121.9(7) yes
C71B C64B C77B 122.2(8) yes
C28 C65 C49 120.8(3) yes
C29 C66 C58 119.7(3) yes
C34 C67 C45 120.0(3) yes
C63A C68A C74A 108.2(6) yes
C63A C68A C81A 117.4(7) yes
C74A C68A C81A 134.5(5) yes
C63B C68B C74B 108.0(7) yes
C63B C68B C81B 119.1(9) yes
C74B C68B C81B 132.9(7) yes
Cl8A C69 Cl8C 112.9(4) yes
Cl8A C69 Cl9A 109.1(5) yes
Cl8B C69 Cl8D 109.7(4) yes
Cl8B C69 Cl9B 112.3(6) yes
Cl8C C69 Cl9A 107.4(4) yes
Cl8D C69 Cl9B 114.2(4) yes
C19 C70 C21 118.9(2) yes
C64A C71A C81A 120.7(7) yes
C64B C71B C81B 120.4(9) yes
C57 C72 C76 120.7(4) yes
C36 C73 C60 120.8(3) yes
C56A C74A C61A 121.5(7) yes
C56A C74A C68A 108.7(5) yes
C61A C74A C68A 129.8(6) yes
C56B C74B C61B 121.1(9) yes
C56B C74B C68B 108.5(6) yes
C61B C74B C68B 130.4(8) yes
C59 C76 C72 118.0(4) yes
C63A C77A C64A 116.1(6) yes
C63B C77B C64B 116.5(8) yes
C56A C78A C80A 118.3(5) yes
C56B C78B C80B 119.6(7) yes
C61A C79A C80A 121.7(6) yes
C61B C79B C80B 122.5(9) yes
C78A C80A C79A 120.8(6) yes
C78B C80B C79B 120.3(9) yes
C68A C81A C71A 119.9(6) yes
C68B C81B C71B 119.0(9) yes
C19 C6 H6 118.874 no
C39 C6 H6 118.867 no
C36 C11 H11 121.186 no
C42 C11 H11 121.187 no
C40 C12 H12 119.805 no
C47 C12 H12 119.809 no
C15 C13 H13 119.506 no
C22 C13 H13 119.504 no
C2 C14 H14 120.962 no
C20 C14 H14 120.967 no
C9 C15 H15 120.797 no
C13 C15 H15 120.788 no
C23 C17 H17 121.472 no
C33 C17 H17 121.487 no
C8 C18 H18 121.051 no
C22 C18 H18 121.048 no
C6 C19 H19 119.871 no
C70 C19 H19 119.865 no
C14 C20 H20 119.274 no
C41 C20 H20 119.276 no
C13 C22 H22 119.399 no
C18 C22 H22 119.405 no
C7 C24 H24 121.155 no
C40 C24 H24 121.160 no
C30 C28 H28 120.696 no
C65 C28 H28 120.708 no
C45 C32 H32 119.545 no
C50 C32 H32 119.522 no
C17 C33 H33 119.054 no
C43 C33 H33 119.042 no
C11 C36 H36 119.349 no
C73 C36 H36 119.336 no
C58 C38 H38 119.570 no
C62 C38 H38 119.542 no
C5 C39 H39 121.286 no
C6 C39 H39 121.288 no
C12 C40 H40 119.190 no
C24 C40 H40 119.182 no
C20 C41 H41 120.025 no
C54 C41 H41 120.017 no
C33 C43 H43 119.785 no
C52 C43 H43 119.770 no
C32 C45 H45 119.770 no
C67 C45 H45 119.772 no
C12 C47 H47 120.391 no
C26 C47 H47 120.369 no
C25 C48 H48 121.255 no
C49 C48 H48 121.248 no
C48 C49 H49 119.292 no
C65 C49 H49 119.289 no
C32 C50 H50 120.895 no
C35 C50 H50 120.908 no
C43 C52 H52 120.450 no
C44 C52 H52 120.475 no
C37 C53 H53 121.545 no
C57 C53 H53 121.548 no
C41 C54 H54 120.017 no
C51 C54 H54 120.010 no
C53 C57 H57 118.936 no
C72 C57 H57 118.933 no
C38 C58 H58 119.764 no
C66 C58 H58 119.759 no
C55 C60 H60 120.151 no
C73 C60 H60 120.150 no
C74A C61A H61 121.953 no
C79A C61A H61 121.935 no
C74B C61B H61B 122.119 no
C79B C61B H61B 122.115 no
C27 C62 H62 120.643 no
C38 C62 H62 120.661 no
C71A C64A H64 119.037 no
C77A C64A H64 119.040 no
C71B C64B H64B 118.894 no
C77B C64B H64B 118.879 no
C28 C65 H65 119.619 no
C49 C65 H65 119.626 no
C29 C66 H66 120.135 no
C58 C66 H66 120.153 no
C34 C67 H67 120.019 no
C45 C67 H67 120.025 no
Cl8A C69 H69 109.117 no
Cl8B C69 H69 95.552 no
Cl8C C69 H69 109.118 no
Cl8D C69 H69 109.159 no
Cl9A C69 H69 109.115 no
Cl9B C69 H69 114.340 no
C19 C70 H70 120.553 no
C21 C70 H70 120.539 no
C64A C71A H71 119.665 no
C81A C71A H71 119.657 no
C64B C71B H71B 119.797 no
C81B C71B H71B 119.787 no
C57 C72 H72 119.664 no
C76 C72 H72 119.672 no
C36 C73 H73 119.621 no
C60 C73 H73 119.628 no
C59 C76 H76 120.986 no
C72 C76 H76 120.986 no
C63A C77A H77 121.948 no
C64A C77A H77 121.964 no
C63B C77B H77B 121.742 no
C64B C77B H77B 121.748 no
C56A C78A H78 120.864 no
C80A C78A H78 120.875 no
C56B C78B H78B 120.220 no
C80B C78B H78B 120.226 no
C61A C79A H79 119.174 no
C80A C79A H79 119.150 no
C61B C79B H79B 118.764 no
C80B C79B H79B 118.768 no
C78A C80A H80 119.580 no
C79A C80A H80 119.572 no
C78B C80B H80B 119.879 no
C79B C80B H80B 119.869 no
C68A C81A H81 120.025 no
C71A C81A H81 120.032 no
C68B C81B H81B 120.504 no
C71B C81B H81B 120.504 no

loop_
_geom_bond_atom_site_label_1
_geom_bond_atom_site_label_2
_geom_bond_distance
_geom_bond_publ_flag
Cl8A C69 1.756(11) yes
Cl8B C69 1.703(11) yes
Cl8C C69 1.716(7) yes
Cl8D C69 1.756(6) yes
Cl9A C69 1.833(8) yes
Cl9B C69 1.674(11) yes
P85 N4 1.680(2) yes
P85 N7 1.580(2) yes
P85 N8 1.582(2) yes
P85 N91A 1.621(7) yes
P85 N91B 1.769(9) yes
P86 N3 1.586(2) yes
P86 N5 1.666(3) yes
P86 N7 1.590(2) yes
P86 N93 1.672(3) yes
P87 N3 1.580(2) yes
P87 N8 1.586(2) yes
P87 N31 1.676(2) yes
P87 N92 1.676(2) yes
N4 C7 1.423(3) yes
N4 C25 1.424(3) yes
N5 C23 1.439(4) yes
N5 C37 1.429(4) yes
N31 C5 1.423(3) yes
N31 C8 1.425(3) yes
N91A C56A 1.443(9) yes
N91A C63A 1.432(10) yes
N91B C56B 1.447(11) yes
N91B C63B 1.438(13) yes
N92 C2 1.421(3) yes
N92 C42 1.424(3) yes
N93 C27 1.426(4) yes
N93 C35 1.419(4) yes
C2 C14 1.389(4) yes
C2 C51 1.398(4) yes
C5 C21 1.407(4) yes
C5 C39 1.398(3) yes
C6 C19 1.393(4) yes
C6 C39 1.378(4) yes
C7 C24 1.390(4) yes
C7 C26 1.409(4) yes
C8 C9 1.404(4) yes
C8 C18 1.387(4) yes
C9 C15 1.396(4) yes
C9 C21 1.439(3) yes
C11 C36 1.384(4) yes
C11 C42 1.392(4) yes
C12 C40 1.395(4) yes
C12 C47 1.383(5) yes
C13 C15 1.390(4) yes
C13 C22 1.391(4) yes
C14 C20 1.379(3) yes
C17 C23 1.392(4) yes
C17 C33 1.397(4) yes
C18 C22 1.389(4) yes
C19 C70 1.383(4) yes
C20 C41 1.391(4) yes
C21 C70 1.392(4) yes
C23 C44 1.402(4) yes
C24 C40 1.385(4) yes
C25 C30 1.401(4) yes
C25 C48 1.387(4) yes
C26 C30 1.443(4) yes
C26 C47 1.389(4) yes
C27 C29 1.387(4) yes
C27 C62 1.380(4) yes
C28 C30 1.398(4) yes
C28 C65 1.382(5) yes
C29 C34 1.434(4) yes
C29 C66 1.400(4) yes
C32 C45 1.382(4) yes
C32 C50 1.380(4) yes
C33 C43 1.382(4) yes
C34 C35 1.389(4) yes
C34 C67 1.391(5) yes
C35 C50 1.385(4) yes
C36 C73 1.377(5) yes
C37 C53 1.403(5) yes
C37 C59 1.385(5) yes
C38 C58 1.378(5) yes
C38 C62 1.383(5) yes
C41 C54 1.378(5) yes
C42 C55 1.397(4) yes
C43 C52 1.387(5) yes
C44 C52 1.387(5) yes
C44 C59 1.454(5) yes
C45 C67 1.369(5) yes
C48 C49 1.394(5) yes
C49 C65 1.396(5) yes
C51 C54 1.392(5) yes
C51 C55 1.445(4) yes
C53 C57 1.383(5) yes
C55 C60 1.393(5) yes
C56A C74A 1.409(8) yes
C56A C78A 1.348(10) yes
C56B C74B 1.412(11) yes
C56B C78B 1.350(13) yes
C57 C72 1.384(7) yes
C58 C66 1.368(6) yes
C59 C76 1.394(5) yes
C60 C73 1.380(6) yes
C61A C74A 1.382(10) yes
C61A C79A 1.418(11) yes
C61B C74B 1.377(10) yes
C61B C79B 1.418(15) yes
C63A C68A 1.427(8) yes
C63A C77A 1.377(11) yes
C63B C68B 1.426(10) yes
C63B C77B 1.381(13) yes
C64A C71A 1.403(10) yes
C64A C77A 1.389(10) yes
C64B C71B 1.407(11) yes
C64B C77B 1.380(12) yes
C68A C74A 1.443(10) yes
C68A C81A 1.395(9) yes
C68B C74B 1.455(13) yes
C68B C81B 1.381(14) yes
C71A C81A 1.374(11) yes
C71B C81B 1.385(15) yes
C72 C76 1.393(7) yes
C78A C80A 1.400(8) yes
C78B C80B 1.371(11) yes
C79A C80A 1.375(8) yes
C79B C80B 1.364(13) yes
C6 H6 0.930 no
C11 H11 0.930 no
C12 H12 0.930 no
C13 H13 0.930 no
C14 H14 0.930 no
C15 H15 0.930 no
C17 H17 0.930 no
C18 H18 0.930 no
C19 H19 0.930 no
C20 H20 0.930 no
C22 H22 0.930 no
C24 H24 0.930 no
C28 H28 0.930 no
C32 H32 0.930 no
C33 H33 0.930 no
C36 H36 0.930 no
C38 H38 0.930 no
C39 H39 0.930 no
C40 H40 0.930 no
C41 H41 0.930 no
C43 H43 0.930 no
C45 H45 0.930 no
C47 H47 0.930 no
C48 H48 0.930 no
C49 H49 0.930 no
C50 H50 0.930 no
C52 H52 0.930 no
C53 H53 0.930 no
C54 H54 0.930 no
C57 H57 0.930 no
C58 H58 0.930 no
C60 H60 0.930 no
C61A H61 0.930 no
C61B H61B 0.930 no
C62 H62 0.930 no
C64A H64 0.930 no
C64B H64B 0.930 no
C65 H65 0.930 no
C66 H66 0.930 no
C67 H67 0.930 no
C69 H69 0.980 no
C70 H70 0.930 no
C71A H71 0.930 no
C71B H71B 0.930 no
C72 H72 0.930 no
C73 H73 0.930 no
C76 H76 0.930 no
C77A H77 0.930 no
C77B H77B 0.930 no
C78A H78 0.930 no
C78B H78B 0.930 no
C79A H79 0.930 no
C79B H79B 0.930 no
C80A H80 0.930 no
C80B H80B 0.930 no
C81A H81 0.930 no
C81B H81B 0.930 no

loop_
_geom_contact_atom_site_label_1
_geom_contact_atom_site_label_2
_geom_contact_distance
_geom_contact_publ_flag
_geom_contact_site_symmetry_2
P85 N3 3.160(2) no .
P85 C24 3.365(2) no .
P85 C48 3.240(3) no .
P85 C77A 3.098(7) no .
P85 C77B 3.402(9) no .
P85 C78A 3.414(6) no .
P85 C78B 3.374(8) no .
P86 N8 3.169(2) no .
P86 C17 3.423(3) no .
P86 C50 3.245(3) no .
P86 C53 3.222(3) no .
P86 C62 3.394(4) no .
P87 N7 3.169(2) no .
P87 C11 3.210(3) no .
P87 C14 3.413(2) no .
P87 C18 3.229(3) no .
P87 C39 3.410(3) no .
N3 C2 3.148(3) no .
N3 C8 3.248(3) no .
N3 C14 3.060(3) no .
N3 C18 3.374(3) no .
N3 C27 3.123(3) no .
N3 C37 3.218(4) no .
N3 C53 3.292(4) no .
N3 C62 3.031(4) no .
N4 C17 3.576(4) no .
N4 C63A 3.075(6) no .
N4 C63B 3.147(9) no .
N4 C77A 3.030(7) no .
N4 C77B 3.199(9) no .
N5 C35 3.075(4) no .
N5 C50 3.112(4) no .
N7 C17 3.071(4) no .
N7 C23 3.167(4) no .
N7 C25 3.237(4) no .
N7 C35 3.301(3) no .
N7 C48 3.433(4) no .
N7 C50 3.432(4) no .
N7 C56A 2.984(6) no .
N7 C56B 3.375(7) no .
N7 C78A 2.938(6) no .
N7 C78B 3.259(8) no .
N8 C5 3.149(3) no .
N8 C7 3.148(3) no .
N8 C11 3.287(3) no .
N8 C24 3.044(3) no .
N8 C39 3.055(3) no .
N8 C42 3.195(3) no .
N8 C63A 3.231(6) no .
N8 C63B 3.247(8) no .
N8 C77A 3.317(7) no .
N8 C77B 3.417(9) no .
N31 C11 3.131(4) no .
N31 C42 3.113(3) no .
N31 C62 3.551(4) no .
N91A C25 3.095(7) no .
N91A C39 3.595(7) no .
N91A C48 3.013(7) no .
N91B C25 3.132(9) no .
N91B C39 3.449(10) no .
N91B C48 3.157(10) no .
N92 C8 3.119(3) no .
N92 C18 3.128(4) no .
N92 C24 3.472(3) no .
N92 C54 3.595(4) no .
N92 C60 3.598(4) no .
N93 C37 3.144(4) no .
N93 C53 3.176(4) no .
N93 C67 3.588(4) no .
N93 C78A 3.465(6) no .
C2 C18 3.576(4) no .
C2 C41 2.759(4) no .
C5 C19 2.766(4) no .
C6 C21 2.758(4) no .
C7 C12 2.762(4) no .
C8 C13 2.759(4) no .
C8 C62 3.467(4) no .
C9 C22 2.772(4) no .
C11 C60 2.802(5) no .
C14 C37 3.569(4) no .
C14 C54 2.799(4) no .
C15 C18 2.827(4) no .
C15 C70 3.320(4) no .
C17 C25 3.458(4) no .
C17 C52 2.823(5) no .
C20 C51 2.769(4) no .
C23 C43 2.761(4) no .
C23 C50 3.515(4) no .
C24 C42 3.567(4) no .
C24 C47 2.821(4) no .
C25 C63A 3.526(6) no .
C25 C65 2.762(4) no .
C26 C40 2.768(4) no .
C27 C58 2.754(4) no .
C28 C47 3.330(5) no .
C28 C48 2.829(5) no .
C29 C38 2.761(4) no .
C30 C49 2.765(4) no .
C32 C34 2.764(4) no .
C33 C44 2.761(4) no .
C34 C62 3.597(4) no .
C35 C37 3.581(4) no .
C35 C45 2.745(4) no .
C35 C78A 3.563(6) no .
C36 C55 2.774(4) no .
C37 C72 2.755(5) no .
C39 C63A 3.560(6) no .
C39 C63B 3.559(9) no .
C39 C70 2.826(4) no .
C42 C73 2.746(4) no .
C48 C63A 3.521(7) no .
C50 C67 2.786(5) no .
C52 C76 3.321(6) no .
C53 C76 2.830(6) no .
C54 C60 3.358(5) no .
C56A C79A 2.743(8) no .
C56B C79B 2.724(13) no .
C57 C59 2.754(5) no .
C61A C78A 2.837(10) no .
C61A C81A 3.305(11) no .
C61B C78B 2.816(11) no .
C61B C81B 3.286(15) no .
C62 C66 2.782(5) no .
C63A C71A 2.738(11) no .
C63B C71B 2.747(13) no .
C64A C68A 2.787(10) no .
C64B C68B 2.767(12) no .
C66 C67 3.340(6) no .
C74A C80A 2.749(9) no .
C74B C80B 2.750(13) no .
C77A C81A 2.839(8) no .
C77B C81B 2.845(14) no .
Cl8A C29 3.533(11) no .
Cl8A C66 3.373(10) no .
Cl8B C29 3.416(11) no .
Cl8B C66 3.285(11) no .
Cl8C Cl8C 3.489(10) no 3_656
Cl8C C64A 3.421(10) no 2_545
Cl8C C71A 3.392(12) no 2_545
Cl8D Cl8D 3.446(8) no 3_656
Cl8D C81B 3.583(13) no 2_545
Cl9A C58 3.560(10) no 3_556
Cl9A C65 3.438(10) no 2_545
Cl9B C28 3.509(13) no 4_455
Cl9B C65 3.537(14) no 2_545
C6 C43 3.431(4) no 1_455
C6 C47 3.560(4) no 1_455
C12 C19 3.374(4) no 1_655
C13 C49 3.478(5) no 4_455
C19 C12 3.374(4) no 1_455
C19 C33 3.544(4) no 1_455
C19 C43 3.340(4) no 1_455
C19 C47 3.593(4) no 1_455
C19 C52 3.506(4) no 1_455
C20 C79A 3.421(7) no 4_555
C20 C80A 3.365(6) no 4_555
C20 C80B 3.500(8) no 4_555
C28 Cl9B 3.509(13) no 4_554
C29 Cl8A 3.533(11) no .
C29 Cl8B 3.416(11) no .
C33 C19 3.544(4) no 1_655
C36 C36 3.580(5) no 3_566
C40 C67 3.457(4) no 2_555
C41 C80A 3.429(7) no 4_555
C43 C6 3.431(4) no 1_655
C43 C19 3.340(4) no 1_655
C43 C79A 3.522(6) no 1_655
C47 C6 3.560(4) no 1_655
C47 C19 3.593(4) no 1_655
C49 C13 3.478(5) no 4_554
C49 C69 3.537(5) no 2_555
C52 C19 3.506(4) no 1_655
C52 C70 3.556(4) no 1_655
C54 C60 3.587(5) no 3_666
C57 C61B 3.501(8) no 4_555
C58 Cl9A 3.560(10) no 3_556
C60 C54 3.587(5) no 3_666
C61B C57 3.501(8) no 4_454
C64A Cl8C 3.421(10) no 2_555
C65 Cl9A 3.438(10) no 2_555
C65 Cl9B 3.537(14) no 2_555
C65 C69 3.533(5) no 2_555
C66 Cl8A 3.373(10) no .
C66 Cl8B 3.285(11) no .
C67 C40 3.457(4) no 2_545
C69 C49 3.537(5) no 2_545
C69 C65 3.533(5) no 2_545
C70 C52 3.556(4) no 1_455
C71A Cl8C 3.392(12) no 2_555
C79A C20 3.421(7) no 4_454
C79A C43 3.522(6) no 1_455
C80A C20 3.365(6) no 4_454
C80A C41 3.429(7) no 4_454
C80B C20 3.500(8) no 4_454
C81B Cl8D 3.583(13) no 2_555
P85 H17 3.1983 no .
P85 H24 3.1345 no .
P85 H39 3.1193 no .
P85 H48 2.9837 no .
P85 H77 2.8295 no .
P85 H77B 3.1378 no .
P85 H78 3.2045 no .
P85 H78B 3.0891 no .
P86 H14 3.2649 no .
P86 H17 3.1962 no .
P86 H50 2.9736 no .
P86 H53 2.9503 no .
P86 H62 3.1506 no .
P86 H78 3.0090 no .
P86 H78B 3.5084 no .
P87 H11 2.9354 no .
P87 H14 3.1816 no .
P87 H18 2.9553 no .
P87 H24 3.0318 no .
P87 H39 3.1846 no .
P87 H62 3.0752 no .
N3 H14 2.4268 no .
N3 H18 2.9571 no .
N3 H53 2.8520 no .
N3 H62 2.3951 no .
N4 H17 2.8140 no .
N4 H24 2.7963 no .
N4 H48 2.7876 no .
N4 H77 2.4979 no .
N4 H77B 2.7049 no .
N5 H14 2.9639 no .
N5 H17 2.8135 no .
N5 H50 2.6421 no .
N5 H53 2.7975 no .
N7 H17 2.4401 no .
N7 H48 3.1103 no .
N7 H50 2.9650 no .
N7 H78 2.3329 no .
N7 H78B 2.5790 no .
N8 H11 2.8531 no .
N8 H24 2.4068 no .
N8 H39 2.4250 no .
N8 H77 2.8922 no .
N8 H77B 3.0186 no .
N31 H11 2.6221 no .
N31 H18 2.7888 no .
N31 H39 2.8094 no .
N31 H62 2.6921 no .
N91A H39 2.8218 no .
N91A H48 2.4018 no .
N91A H77 2.7901 no .
N91A H78 2.7909 no .
N91B H39 2.6132 no .
N91B H48 2.6252 no .
N91B H77B 2.8090 no .
N91B H78B 2.7924 no .
N92 H11 2.7966 no .
N92 H14 2.8001 no .
N92 H18 2.6021 no .
N92 H24 2.6362 no .
N93 H50 2.7906 no .
N93 H53 2.6745 no .
N93 H62 2.7953 no .
N93 H78 2.6236 no .
N93 H78B 3.3101 no .
C2 H18 2.7748 no .
C2 H20 3.2152 no .
C2 H24 3.1504 no .
C2 H54 3.2465 no .
C5 H6 3.2141 no .
C5 H11 2.8413 no .
C5 H62 3.2775 no .
C5 H70 3.2679 no .
C6 H70 3.2495 no .
C7 H17 3.2883 no .
C7 H40 3.2155 no .
C7 H47 3.2629 no .
C7 H77 2.9916 no .
C7 H77B 2.9578 no .
C8 H11 3.5143 no .
C8 H15 3.2692 no .
C8 H22 3.2199 no .
C8 H62 2.6087 no .
C9 H13 3.2353 no .
C9 H18 3.2770 no .
C9 H38 3.2754 no .
C9 H62 3.1694 no .
C9 H70 2.8487 no .
C11 H24 3.2033 no .
C11 H73 3.2398 no .
C12 H24 3.2681 no .
C13 H18 3.2641 no .
C14 H18 2.9831 no .
C14 H41 3.2505 no .
C15 H22 3.2531 no .
C15 H38 3.3566 no .
C15 H70 3.1745 no .
C17 H43 3.2620 no .
C17 H50 2.9407 no .
C18 H13 3.2546 no .
C18 H62 3.0000 no .
C19 H39 3.2674 no .
C20 H54 3.2384 no .
C21 H15 2.8549 no .
C21 H19 3.2322 no .
C21 H39 3.2853 no .
C21 H62 3.5335 no .
C22 H15 3.2617 no .
C23 H33 3.2201 no .
C23 H50 2.7623 no .
C23 H52 3.2573 no .
C24 H12 3.2584 no .
C24 H77 3.4077 no .
C24 H77B 3.2170 no .
C25 H17 2.6329 no .
C25 H28 3.2676 no .
C25 H49 3.2194 no .
C25 H77 3.3102 no .
C25 H77B 3.5706 no .
C26 H12 3.2325 no .
C26 H17 3.4453 no .
C26 H24 3.2835 no .
C26 H28 2.8560 no .
C27 H38 3.2174 no .
C27 H53 2.8505 no .
C27 H66 3.2447 no .
C27 H78 3.2526 no .
C28 H33 3.1477 no .
C28 H47 3.1854 no .
C28 H49 3.2462 no .
C29 H58 3.2345 no .
C29 H62 3.2497 no .
C29 H67 2.8470 no .
C30 H17 3.0617 no .
C30 H33 3.2164 no .
C30 H47 2.8538 no .
C30 H48 3.2760 no .
C30 H65 3.2325 no .
C32 H67 3.2268 no .
C33 H52 3.2432 no .
C34 H45 3.2293 no .
C34 H50 3.2601 no .
C34 H66 2.8557 no .
C34 H78 3.3635 no .
C34 H80 3.5633 no .
C35 H32 3.2148 no .
C35 H53 3.4790 no .
C35 H67 3.2354 no .
C35 H78 2.6963 no .
C35 H78B 3.4465 no .
C36 H60 3.2338 no .
C37 H14 2.7280 no .
C37 H50 3.5223 no .
C37 H57 3.2177 no .
C37 H76 3.2561 no .
C38 H66 3.2226 no .
C39 H11 3.0462 no .
C39 H19 3.2565 no .
C40 H47 3.2515 no .
C41 H14 3.2580 no .
C42 H18 3.4741 no .
C42 H24 2.6935 no .
C42 H36 3.2183 no .
C42 H60 3.2435 no .
C43 H17 3.2703 no .
C44 H17 3.2815 no .
C44 H43 3.2310 no .
C44 H76 2.8578 no .
C45 H50 3.2446 no .
C47 H28 3.1890 no .
C47 H40 3.2424 no .
C48 H17 3.0411 no .
C48 H65 3.2650 no .
C49 H28 3.2568 no .
C50 H45 3.2376 no .
C50 H78 3.0825 no .
C51 H14 3.2720 no .
C51 H24 3.4745 no .
C51 H40 3.4290 no .
C51 H41 3.2390 no .
C51 H60 2.8716 no .
C52 H33 3.2353 no .
C52 H76 3.1783 no .
C53 H14 2.8646 no .
C53 H72 3.2518 no .
C54 H20 3.2317 no .
C54 H60 3.2250 no .
C55 H11 3.2793 no .
C55 H24 3.2139 no .
C55 H40 3.3528 no .
C55 H54 2.8524 no .
C55 H73 3.2365 no .
C56A H39 3.3921 no .
C56A H48 2.7494 no .
C56A H61 3.2822 no .
C56A H80 3.1966 no .
C56B H39 3.1060 no .
C56B H48 2.8066 no .
C56B H61B 3.2794 no .
C56B H80B 3.1896 no .
C57 H14 3.5877 no .
C57 H76 3.2553 no .
C58 H62 3.2414 no .
C59 H14 3.3902 no .
C59 H52 2.8525 no .
C59 H53 3.2750 no .
C59 H72 3.2322 no .
C60 H36 3.2293 no .
C60 H54 3.2154 no .
C61A H80 3.2723 no .
C61A H81 3.1669 no .
C61B H80B 3.2721 no .
C61B H81B 3.1386 no .
C62 H53 3.1454 no .
C62 H58 3.2369 no .
C63A H39 2.7141 no .
C63A H48 3.0472 no .
C63A H64 3.1915 no .
C63A H81 3.2596 no .
C63B H39 2.6903 no .
C63B H48 3.4903 no .
C63B H64B 3.1906 no .
C63B H81B 3.2678 no .
C64A H81 3.2527 no .
C64B H81B 3.2650 no .
C65 H33 3.5895 no .
C65 H48 3.2750 no .
C66 H38 3.2178 no .
C66 H67 3.1941 no .
C67 H32 3.2220 no .
C67 H66 3.1987 no .
C68A H6 3.4323 no .
C68A H39 3.2672 no .
C68A H48 3.5919 no .
C68A H61 2.8158 no .
C68A H71 3.2360 no .
C68A H77 3.3168 no .
C68B H6 3.2998 no .
C68B H39 3.1927 no .
C68B H61B 2.8323 no .
C68B H71B 3.2235 no .
C68B H77B 3.3065 no .
C70 H6 3.2377 no .
C70 H15 3.1796 no .
C71A H77 3.2869 no .
C71B H77B 3.2846 no .
C72 H53 3.2635 no .
C73 H11 3.2481 no .
C74A H48 3.4329 no .
C74A H78 3.2495 no .
C74A H79 3.2188 no .
C74A H81 2.8800 no .
C74B H6 3.4110 no .
C74B H39 3.4161 no .
C74B H78B 3.2441 no .
C74B H79B 3.2082 no .
C74B H81B 2.8549 no .
C76 H52 3.1703 no .
C76 H57 3.2441 no .
C77A H39 3.0518 no .
C77A H71 3.2710 no .
C77B H39 3.2389 no .
C77B H71B 3.2689 no .
C78A H48 3.2843 no .
C78A H79 3.2456 no .
C78B H48 3.0611 no .
C78B H79B 3.2029 no .
C79A H78 3.2524 no .
C79B H78B 3.2109 no .
C80A H61 3.2805 no .
C80B H61B 3.2783 no .
C81A H6 3.5679 no .
C81A H61 3.1594 no .
C81A H64 3.2422 no .
C81B H61B 3.1459 no .
C81B H64B 3.2519 no .
H6 H19 2.3056 no .
H6 H39 2.3098 no .
H11 H24 3.4070 no .
H11 H36 2.3218 no .
H11 H39 2.9393 no .
H12 H40 2.3108 no .
H12 H47 2.3160 no .
H13 H15 2.3247 no .
H13 H22 2.3060 no .
H14 H18 2.9228 no .
H14 H20 2.3126 no .
H14 H53 3.0056 no .
H15 H70 2.7794 no .
H17 H33 2.3343 no .
H17 H48 3.3421 no .
H17 H50 2.8840 no .
H18 H22 2.3257 no .
H18 H62 3.2048 no .
H19 H70 2.3187 no .
H20 H41 2.3115 no .
H24 H40 2.3194 no .
H24 H77 3.3145 no .
H24 H77B 3.1273 no .
H28 H33 3.3254 no .
H28 H47 2.7913 no .
H28 H65 2.3170 no .
H32 H45 2.3026 no .
H32 H50 2.3156 no .
H33 H43 2.2955 no .
H36 H73 2.2919 no .
H38 H58 2.2985 no .
H38 H62 2.3161 no .
H39 H77 3.2440 no .
H39 H77B 3.4586 no .
H41 H54 2.3088 no .
H43 H52 2.3198 no .
H45 H67 2.2962 no .
H48 H49 2.3313 no .
H48 H78 3.3713 no .
H48 H78B 3.0138 no .
H49 H65 2.3105 no .
H50 H78 3.1771 no .
H52 H76 2.7744 no .
H53 H57 2.3196 no .
H53 H62 3.1217 no .
H54 H60 2.8302 no .
H57 H72 2.2944 no .
H58 H66 2.2965 no .
H60 H73 2.3072 no .
H61 H79 2.3631 no .
H61 H81 2.7656 no .
H61B H79B 2.3596 no .
H61B H81B 2.7414 no .
H64 H71 2.3151 no .
H64 H77 2.3333 no .
H64B H71B 2.3190 no .
H64B H77B 2.3185 no .
H66 H67 2.8003 no .
H71 H81 2.2999 no .
H71B H81B 2.3188 no .
H72 H76 2.3323 no .
H78 H80 2.3362 no .
H78B H80B 2.3028 no .
H79 H80 2.2866 no .
H79B H80B 2.2744 no .
Cl8A H53 3.5059 no .
Cl8A H57 3.3656 no .
Cl8A H65 3.2170 no 4_455
Cl8A H66 3.5626 no .
Cl8B H57 3.5955 no .
Cl8B H66 3.3825 no .
Cl8C H57 3.3978 no .
Cl8C H72 3.0216 no 3_656
Cl8C H81 3.4880 no 4_555
Cl8D H57 3.3567 no .
Cl8D H72 3.0723 no 3_656
Cl8D H81B 3.4673 no 4_555
Cl9A H28 2.9807 no 4_455
Cl9A H58 2.8779 no 3_556
Cl9A H65 3.3531 no 2_545
Cl9A H71 3.2894 no 4_555
Cl9A H81 3.1962 no 4_555
Cl9B H28 2.8328 no 4_455
Cl9B H58 3.2188 no 3_556
Cl9B H65 3.4880 no 2_545
Cl9B H81B 2.9421 no 4_555
C5 H73 3.5444 no 3_566
C6 H12 3.5412 no 1_455
C6 H43 3.3220 no 1_455
C6 H47 3.4869 no 1_455
C7 H19 3.4186 no 1_655
C7 H67 3.1663 no 2_555
C9 H73 3.2643 no 3_566
C11 H36 3.5217 no 3_566
C11 H45 3.2714 no 2_555
C12 H6 3.2838 no 1_655
C12 H19 2.8772 no 1_655
C12 H60 3.3016 no 3_666
C12 H66 3.3609 no 2_555
C12 H67 2.7944 no 2_555
C13 H32 3.1459 no 4_455
C13 H49 3.2669 no 4_455
C13 H50 3.3452 no 4_455
C14 H70 3.3336 no 1_655
C14 H79 3.2361 no 4_555
C14 H80B 3.5275 no 4_555
C15 H32 3.3179 no 4_455
C15 H41 3.3758 no 1_455
C15 H49 3.3817 no 4_455
C17 H13 3.2021 no 4_554
C17 H19 3.3530 no 1_655
C17 H22 3.5959 no 4_554
C18 H79 3.1434 no 4_555
C18 H79B 3.2439 no 4_555
C19 H12 3.5115 no 1_455
C19 H43 3.5901 no 1_455
C19 H73 3.5509 no 3_566
C20 H15 3.2385 no 1_655
C20 H70 2.7521 no 1_655
C20 H79 3.2866 no 4_555
C20 H80 3.2014 no 4_555
C20 H80B 2.9769 no 4_555
C21 H73 2.9162 no 3_566
C22 H33 3.4797 no 4_455
C22 H79 3.1195 no 4_555
C22 H79B 3.1029 no 4_555
C23 H19 3.5711 no 1_655
C24 H19 3.3217 no 1_655
C24 H45 3.3090 no 2_555
C24 H67 2.8584 no 2_555
C25 H69 2.8413 no 2_555
C26 H19 3.2936 no 1_655
C26 H66 3.5319 no 2_555
C26 H67 3.2951 no 2_555
C28 H61B 3.4015 no 1_655
C28 H69 2.8925 no 2_555
C30 H69 2.8843 no 2_555
C32 H13 3.4926 no 4_554
C32 H41 3.2200 no 4_454
C32 H64B 3.1281 no 2_545
C33 H6 3.5914 no 1_655
C33 H13 3.5133 no 4_554
C33 H19 3.2431 no 1_655
C33 H22 2.9769 no 4_554
C35 H64B 3.5745 no 2_545
C36 H36 3.2737 no 3_566
C36 H45 3.0064 no 2_555
C38 H49 3.2336 no 4_455
C38 H52 2.9241 no 1_455
C38 H65 3.1760 no 4_455
C38 H76 3.0174 no 1_455
C40 H19 3.0239 no 1_655
C40 H45 3.4769 no 2_555
C40 H54 3.1224 no 3_666
C40 H60 2.9490 no 3_666
C40 H67 2.6497 no 2_555
C41 H15 3.1934 no 1_655
C41 H70 3.0539 no 1_655
C41 H80 2.9255 no 4_555
C41 H80B 3.1932 no 4_555
C43 H6 3.5473 no 1_655
C43 H19 3.3933 no 1_655
C43 H22 3.4799 no 4_554
C45 H41 3.1779 no 4_454
C45 H54 3.5035 no 4_454
C45 H64B 3.1248 no 2_545
C45 H77B 3.1930 no 2_545
C47 H6 2.9544 no 1_655
C47 H19 3.0349 no 1_655
C47 H66 2.8959 no 2_555
C47 H67 3.1172 no 2_555
C48 H13 3.3075 no 4_554
C48 H69 2.8015 no 2_555
C49 H13 3.1714 no 4_554
C49 H38 3.2417 no 4_554
C49 H69 2.7712 no 2_555
C50 H13 3.2696 no 4_554
C50 H64B 3.3734 no 2_545
C54 H40 3.2584 no 3_666
C54 H60 3.2213 no 3_666
C54 H80 3.4585 no 4_555
C56A H43 3.4230 no 1_455
C56B H43 3.5483 no 1_455
C57 H61 3.3617 no 4_555
C57 H61B 3.4541 no 4_555
C58 H52 3.1283 no 1_455
C58 H65 3.4429 no 4_455
C58 H76 2.9295 no 1_455
C59 H71B 3.5759 no 2_545
C60 H12 3.5230 no 3_666
C60 H40 3.1359 no 3_666
C60 H54 3.1843 no 3_666
C61A H22 3.5620 no 4_454
C61A H33 3.2794 no 1_455
C61A H43 2.9442 no 1_455
C61A H57 3.1678 no 4_454
C61B H33 3.2638 no 1_455
C61B H43 3.3874 no 1_455
C61B H57 2.8043 no 4_454
C62 H52 3.4465 no 1_455
C65 H38 3.4866 no 4_554
C65 H69 2.8249 no 2_555
C66 H47 3.5919 no 2_545
C67 H64B 3.3829 no 2_545
C67 H77B 3.2795 no 2_545
C70 H73 2.9364 no 3_566
C72 H71 3.5538 no 2_545
C72 H71B 3.1900 no 2_545
C73 H45 3.3314 no 2_555
C73 H54 3.5849 no 3_666
C74A H43 3.2288 no 1_455
C74A H57 3.5581 no 4_454
C74B H57 3.4719 no 4_454
C76 H38 3.4456 no 1_655
C76 H49 3.5466 no 4_555
C76 H58 3.2016 no 1_655
C76 H71B 3.1015 no 2_545
C78A H43 3.3562 no 1_455
C78B H43 3.1954 no 1_455
C79A H18 3.4619 no 4_454
C79A H20 3.3807 no 4_454
C79A H22 3.1723 no 4_454
C79A H43 2.8072 no 1_455
C79B H22 3.2143 no 4_454
C79B H33 3.2830 no 1_455
C79B H43 2.9805 no 1_455
C79B H57 3.2372 no 4_454
C80A H20 3.3110 no 4_454
C80A H41 3.4304 no 4_454
C80A H43 3.0222 no 1_455
C80B H20 3.3020 no 4_454
C80B H43 2.8838 no 1_455
C81A H57 3.5399 no 4_454
H6 C12 3.2838 no 1_455
H6 C33 3.5914 no 1_455
H6 C43 3.5473 no 1_455
H6 C47 2.9544 no 1_455
H6 H12 3.2799 no 1_455
H6 H33 3.4639 no 1_455
H6 H43 3.3921 no 1_455
H6 H47 2.7207 no 1_455
H11 H45 3.5641 no 2_555
H12 C6 3.5412 no 1_655
H12 C19 3.5115 no 1_655
H12 C60 3.5230 no 3_666
H12 H6 3.2799 no 1_655
H12 H19 3.2451 no 1_655
H12 H54 3.5680 no 3_666
H12 H60 2.9607 no 3_666
H12 H66 3.4747 no 2_555
H12 H67 3.2417 no 2_555
H13 C17 3.2021 no 4_455
H13 C32 3.4926 no 4_455
H13 C33 3.5133 no 4_455
H13 C48 3.3075 no 4_455
H13 C49 3.1714 no 4_455
H13 C50 3.2696 no 4_455
H13 H17 2.8893 no 4_455
H13 H32 3.0819 no 4_455
H13 H33 3.4234 no 4_455
H13 H48 3.3800 no 4_455
H13 H49 3.1451 no 4_455
H13 H50 2.6555 no 4_455
H14 H79 3.3928 no 4_555
H14 H79B 3.5306 no 4_555
H15 C20 3.2385 no 1_455
H15 C41 3.1934 no 1_455
H15 H20 2.7164 no 1_455
H15 H32 3.3838 no 4_455
H15 H41 2.6313 no 1_455
H15 H49 3.3424 no 4_455
H17 H13 2.8893 no 4_554
H18 C79A 3.4619 no 4_555
H18 H79 2.5690 no 4_555
H18 H79B 2.7957 no 4_555
H19 C7 3.4186 no 1_455
H19 C12 2.8772 no 1_455
H19 C17 3.3530 no 1_455
H19 C23 3.5711 no 1_455
H19 C24 3.3217 no 1_455
H19 C26 3.2936 no 1_455
H19 C33 3.2431 no 1_455
H19 C40 3.0239 no 1_455
H19 C43 3.3933 no 1_455
H19 C47 3.0349 no 1_455
H19 H12 3.2451 no 1_455
H19 H33 3.5858 no 1_455
H19 H40 3.4568 no 1_455
H19 H47 3.4874 no 1_455
H20 C79A 3.3807 no 4_555
H20 C80A 3.3110 no 4_555
H20 C80B 3.3020 no 4_555
H20 H15 2.7164 no 1_655
H20 H70 2.7267 no 1_655
H20 H79 3.4641 no 4_555
H20 H80 3.3626 no 4_555
H20 H80B 2.9971 no 4_555
H22 C17 3.5959 no 4_455
H22 C33 2.9769 no 4_455
H22 C43 3.4799 no 4_455
H22 C61A 3.5620 no 4_555
H22 C79A 3.1723 no 4_555
H22 C79B 3.2143 no 4_555
H22 H33 2.7106 no 4_455
H22 H43 3.5737 no 4_455
H22 H61 3.2856 no 4_555
H22 H79 2.4968 no 4_555
H22 H79B 2.4955 no 4_555
H24 H45 3.1147 no 2_555
H24 H67 3.3280 no 2_555
H28 Cl9A 2.9807 no 4_554
H28 Cl9B 2.8328 no 4_554
H28 H61B 2.8142 no 1_655
H28 H69 3.4711 no 2_555
H28 H81 2.9165 no 1_655
H28 H81B 3.1845 no 1_655
H32 C13 3.1459 no 4_554
H32 C15 3.3179 no 4_554
H32 H13 3.0819 no 4_554
H32 H15 3.3838 no 4_554
H32 H36 3.1610 no 2_545
H32 H41 3.3493 no 4_454
H32 H64B 3.4900 no 2_545
H33 C22 3.4797 no 4_554
H33 C61A 3.2794 no 1_655
H33 C61B 3.2638 no 1_655
H33 C79B 3.2830 no 1_655
H33 H6 3.4639 no 1_655
H33 H13 3.4234 no 4_554
H33 H19 3.5858 no 1_655
H33 H22 2.7106 no 4_554
H33 H61 3.0338 no 1_655
H33 H61B 3.2023 no 1_655
H33 H79B 3.2298 no 1_655
H36 C11 3.5217 no 3_566
H36 C36 3.2737 no 3_566
H36 H32 3.1610 no 2_555
H36 H36 3.2168 no 3_566
H36 H45 3.1565 no 2_555
H38 C49 3.2417 no 4_455
H38 C65 3.4866 no 4_455
H38 C76 3.4456 no 1_455
H38 H49 2.4991 no 4_455
H38 H52 2.9840 no 1_455
H38 H65 2.9988 no 4_455
H38 H76 2.5621 no 1_455
H40 C54 3.2584 no 3_666
H40 C60 3.1359 no 3_666
H40 H19 3.4568 no 1_655
H40 H45 3.4075 no 2_555
H40 H54 2.3889 no 3_666
H40 H60 2.2521 no 3_666
H40 H67 3.0343 no 2_555
H41 C15 3.3758 no 1_655
H41 C32 3.2200 no 4_555
H41 C45 3.1779 no 4_555
H41 C80A 3.4304 no 4_555
H41 H15 2.6313 no 1_655
H41 H32 3.3493 no 4_555
H41 H45 3.2992 no 4_555
H41 H70 3.2125 no 1_655
H41 H73 3.3724 no 3_666
H41 H80 2.9279 no 4_555
H41 H80B 3.3576 no 4_555
H43 C6 3.3220 no 1_655
H43 C19 3.5901 no 1_655
H43 C56A 3.4230 no 1_655
H43 C56B 3.5483 no 1_655
H43 C61A 2.9442 no 1_655
H43 C61B 3.3874 no 1_655
H43 C74A 3.2288 no 1_655
H43 C78A 3.3562 no 1_655
H43 C78B 3.1954 no 1_655
H43 C79A 2.8072 no 1_655
H43 C79B 2.9805 no 1_655
H43 C80A 3.0222 no 1_655
H43 C80B 2.8838 no 1_655
H43 H6 3.3921 no 1_655
H43 H22 3.5737 no 4_554
H43 H61 3.3710 no 1_655
H43 H79 3.1637 no 1_655
H43 H79B 3.3272 no 1_655
H43 H80 3.4697 no 1_655
H43 H80B 3.1713 no 1_655
H45 C11 3.2714 no 2_545
H45 C24 3.3090 no 2_545
H45 C36 3.0064 no 2_545
H45 C40 3.4769 no 2_545
H45 C73 3.3314 no 2_545
H45 H11 3.5641 no 2_545
H45 H24 3.1147 no 2_545
H45 H36 3.1565 no 2_545
H45 H40 3.4075 no 2_545
H45 H41 3.2992 no 4_454
H45 H54 3.2342 no 4_454
H45 H64B 3.4703 no 2_545
H45 H77 3.5128 no 2_545
H45 H77B 3.0300 no 2_545
H47 C6 3.4869 no 1_655
H47 C66 3.5919 no 2_555
H47 H6 2.7207 no 1_655
H47 H19 3.4874 no 1_655
H47 H66 2.6760 no 2_555
H47 H81B 3.3825 no 1_655
H48 H13 3.3800 no 4_554
H48 H69 3.3420 no 2_555
H48 H72 3.4662 no 4_454
H49 C13 3.2669 no 4_554
H49 C15 3.3817 no 4_554
H49 C38 3.2336 no 4_554
H49 C76 3.5466 no 4_454
H49 H13 3.1451 no 4_554
H49 H15 3.3424 no 4_554
H49 H38 2.4991 no 4_554
H49 H58 3.3794 no 4_554
H49 H69 3.2978 no 2_555
H49 H72 3.2002 no 4_454
H49 H76 2.9546 no 4_454
H50 C13 3.3452 no 4_554
H50 H13 2.6555 no 4_554
H52 C38 2.9241 no 1_655
H52 C58 3.1283 no 1_655
H52 C62 3.4465 no 1_655
H52 H38 2.9840 no 1_655
H52 H58 3.3156 no 1_655
H53 Cl8A 3.5059 no .
H54 C40 3.1224 no 3_666
H54 C45 3.5035 no 4_555
H54 C60 3.1843 no 3_666
H54 C73 3.5849 no 3_666
H54 H12 3.5680 no 3_666
H54 H40 2.3889 no 3_666
H54 H45 3.2342 no 4_555
H54 H60 3.0172 no 3_666
H54 H67 3.5167 no 4_555
H57 Cl8A 3.3656 no .
H57 Cl8B 3.5955 no .
H57 Cl8C 3.3978 no .
H57 Cl8D 3.3567 no .
H57 C61A 3.1678 no 4_555
H57 C61B 2.8043 no 4_555
H57 C74A 3.5581 no 4_555
H57 C74B 3.4719 no 4_555
H57 C79B 3.2372 no 4_555
H57 C81A 3.5399 no 4_555
H57 H61 2.7476 no 4_555
H57 H61B 2.6265 no 4_555
H57 H79B 3.3227 no 4_555
H57 H81 3.1030 no 4_555
H58 Cl9A 2.8779 no 3_556
H58 Cl9B 3.2188 no 3_556
H58 C76 3.2016 no 1_455
H58 H49 3.3794 no 4_455
H58 H52 3.3156 no 1_455
H58 H65 3.4532 no 4_455
H58 H71 3.5808 no 2_445
H58 H71B 3.4415 no 2_445
H58 H76 2.3904 no 1_455
H60 C12 3.3016 no 3_666
H60 C40 2.9490 no 3_666
H60 C54 3.2213 no 3_666
H60 H12 2.9607 no 3_666
H60 H40 2.2521 no 3_666
H60 H54 3.0172 no 3_666
H61 C57 3.3617 no 4_454
H61 H22 3.2856 no 4_454
H61 H33 3.0338 no 1_455
H61 H43 3.3710 no 1_455
H61 H57 2.7476 no 4_454
H61B C28 3.4015 no 1_455
H61B C57 3.4541 no 4_454
H61B H28 2.8142 no 1_455
H61B H33 3.2023 no 1_455
H61B H57 2.6265 no 4_454
H61B H65 3.5325 no 1_455
H64B C32 3.1281 no 2_555
H64B C35 3.5745 no 2_555
H64B C45 3.1248 no 2_555
H64B C50 3.3734 no 2_555
H64B C67 3.3829 no 2_555
H64B H32 3.4900 no 2_555
H64B H45 3.4703 no 2_555
H65 Cl8A 3.2170 no 4_554
H65 Cl9A 3.3531 no 2_555
H65 Cl9B 3.4880 no 2_555
H65 C38 3.1760 no 4_554
H65 C58 3.4429 no 4_554
H65 H38 2.9988 no 4_554
H65 H58 3.4532 no 4_554
H65 H61B 3.5325 no 1_655
H65 H69 3.3761 no 2_555
H66 Cl8A 3.5626 no .
H66 Cl8B 3.3825 no .
H66 C12 3.3609 no 2_545
H66 C26 3.5319 no 2_545
H66 C47 2.8959 no 2_545
H66 H12 3.4747 no 2_545
H66 H47 2.6760 no 2_545
H67 C7 3.1663 no 2_545
H67 C12 2.7944 no 2_545
H67 C24 2.8584 no 2_545
H67 C26 3.2951 no 2_545
H67 C40 2.6497 no 2_545
H67 C47 3.1172 no 2_545
H67 H12 3.2417 no 2_545
H67 H24 3.3280 no 2_545
H67 H40 3.0343 no 2_545
H67 H54 3.5167 no 4_454
H67 H77B 3.1895 no 2_545
H69 C25 2.8413 no 2_545
H69 C28 2.8925 no 2_545
H69 C30 2.8843 no 2_545
H69 C48 2.8015 no 2_545
H69 C49 2.7712 no 2_545
H69 C65 2.8249 no 2_545
H69 H28 3.4711 no 2_545
H69 H48 3.3420 no 2_545
H69 H49 3.2978 no 2_545
H69 H65 3.3761 no 2_545
H70 C14 3.3336 no 1_455
H70 C20 2.7521 no 1_455
H70 C41 3.0539 no 1_455
H70 H20 2.7267 no 1_455
H70 H41 3.2125 no 1_455
H70 H73 3.0768 no 3_566
H71 Cl9A 3.2894 no 4_454
H71 C72 3.5538 no 2_555
H71 H58 3.5808 no 2_455
H71 H72 3.4702 no 2_555
H71B C59 3.5759 no 2_555
H71B C72 3.1900 no 2_555
H71B C76 3.1015 no 2_555
H71B H58 3.4415 no 2_455
H71B H72 3.3810 no 2_555
H71B H76 3.2541 no 2_555
H72 Cl8C 3.0216 no 3_656
H72 Cl8D 3.0723 no 3_656
H72 H48 3.4662 no 4_555
H72 H49 3.2002 no 4_555
H72 H71 3.4702 no 2_545
H72 H71B 3.3810 no 2_545
H73 C5 3.5444 no 3_566
H73 C9 3.2643 no 3_566
H73 C19 3.5509 no 3_566
H73 C21 2.9162 no 3_566
H73 C70 2.9364 no 3_566
H73 H41 3.3724 no 3_666
H73 H70 3.0768 no 3_566
H76 C38 3.0174 no 1_655
H76 C58 2.9295 no 1_655
H76 H38 2.5621 no 1_655
H76 H49 2.9546 no 4_555
H76 H58 2.3904 no 1_655
H76 H71B 3.2541 no 2_545
H77 H45 3.5128 no 2_555
H77B C45 3.1930 no 2_555
H77B C67 3.2795 no 2_555
H77B H45 3.0300 no 2_555
H77B H67 3.1895 no 2_555
H79 C14 3.2361 no 4_454
H79 C18 3.1434 no 4_454
H79 C20 3.2866 no 4_454
H79 C22 3.1195 no 4_454
H79 H14 3.3928 no 4_454
H79 H18 2.5690 no 4_454
H79 H20 3.4641 no 4_454
H79 H22 2.4968 no 4_454
H79 H43 3.1637 no 1_455
H79B C18 3.2439 no 4_454
H79B C22 3.1029 no 4_454
H79B H14 3.5306 no 4_454
H79B H18 2.7957 no 4_454
H79B H22 2.4955 no 4_454
H79B H33 3.2298 no 1_455
H79B H43 3.3272 no 1_455
H79B H57 3.3227 no 4_454
H80 C20 3.2014 no 4_454
H80 C41 2.9255 no 4_454
H80 C54 3.4585 no 4_454
H80 H20 3.3626 no 4_454
H80 H41 2.9279 no 4_454
H80 H43 3.4697 no 1_455
H80B C14 3.5275 no 4_454
H80B C20 2.9769 no 4_454
H80B C41 3.1932 no 4_454
H80B H20 2.9971 no 4_454
H80B H41 3.3576 no 4_454
H80B H43 3.1713 no 1_455
H81 Cl8C 3.4880 no 4_454
H81 Cl9A 3.1962 no 4_454
H81 H28 2.9165 no 1_455
H81 H57 3.1030 no 4_454
H81B Cl8D 3.4673 no 4_454
H81B Cl9B 2.9421 no 4_454
H81B H28 3.1845 no 1_455
H81B H47 3.3825 no 1_455

loop_
_geom_torsion_atom_site_label_1
_geom_torsion_atom_site_label_2
_geom_torsion_atom_site_label_3
_geom_torsion_atom_site_label_4
_geom_torsion
_geom_torsion_publ_flag
N4 P85 N7 P86 120.30(17) no
N7 P85 N4 C7 -100.12(19) no
N7 P85 N4 C25 56.62(18) no
N4 P85 N8 P87 -124.96(15) no
N8 P85 N4 C7 30.0(2) no
N8 P85 N4 C25 -173.27(15) no
N4 P85 N91A C56A 136.7(5) no
N4 P85 N91A C63A -59.5(5) no
N91A P85 N4 C7 151.5(3) no
N91A P85 N4 C25 -51.8(3) no
N4 P85 N91B C56B 134.0(6) no
N4 P85 N91B C63B -57.3(7) no
N91B P85 N4 C7 136.3(3) no
N91B P85 N4 C25 -66.9(3) no
N7 P85 N8 P87 0.1(2) no
N8 P85 N7 P86 -4.7(2) no
N7 P85 N91A C56A 23.2(6) no
N7 P85 N91A C63A -173.0(4) no
N91A P85 N7 P86 -130.3(3) no
N7 P85 N91B C56B 18.1(8) no
N7 P85 N91B C63B -173.2(5) no
N91B P85 N7 P86 -131.0(4) no
N8 P85 N91A C56A -105.2(6) no
N8 P85 N91A C63A 58.7(5) no
N91A P85 N8 P87 119.9(3) no
N8 P85 N91B C56B -114.9(6) no
N8 P85 N91B C63B 53.7(7) no
N91B P85 N8 P87 133.7(3) no
N3 P86 N5 C23 -118.84(19) no
N3 P86 N5 C37 52.9(2) no
N5 P86 N3 P87 124.48(16) no
N3 P86 N7 P85 5.1(2) no
N7 P86 N3 P87 -1.2(2) no
N3 P86 N93 C27 16.0(3) no
N3 P86 N93 C35 -168.68(17) no
N93 P86 N3 P87 -125.86(16) no
N5 P86 N7 P85 -120.69(18) no
N7 P86 N5 C23 11.2(2) no
N7 P86 N5 C37 -177.04(15) no
N5 P86 N93 C27 131.4(2) no
N5 P86 N93 C35 -53.3(2) no
N93 P86 N5 C23 126.83(19) no
N93 P86 N5 C37 -61.42(19) no
N7 P86 N93 C27 -113.1(2) no
N7 P86 N93 C35 62.2(2) no
N93 P86 N7 P85 129.18(18) no
N3 P87 N8 P85 3.6(2) no
N8 P87 N3 P86 -3.0(2) no
N3 P87 N31 C5 -110.45(19) no
N3 P87 N31 C8 55.65(19) no
N31 P87 N3 P86 122.24(15) no
N3 P87 N92 C2 14.8(2) no
N3 P87 N92 C42 -176.66(14) no
N92 P87 N3 P86 -127.90(15) no
N8 P87 N31 C5 19.7(2) no
N8 P87 N31 C8 -174.21(15) no
N31 P87 N8 P85 -122.51(15) no
N8 P87 N92 C2 -114.79(18) no
N8 P87 N92 C42 53.74(18) no
N92 P87 N8 P85 128.39(15) no
N31 P87 N92 C2 130.91(17) no
N31 P87 N92 C42 -60.56(17) no
N92 P87 N31 C5 134.37(18) no
N92 P87 N31 C8 -59.54(18) no
P85 N4 C7 C24 -19.9(4) no
P85 N4 C7 C26 161.26(16) no
P85 N4 C25 C30 -162.09(15) no
P85 N4 C25 C48 16.5(4) no
C7 N4 C25 C30 -1.3(3) no
C7 N4 C25 C48 177.4(2) no
C25 N4 C7 C24 -179.5(2) no
C25 N4 C7 C26 1.6(3) no
P86 N5 C23 C17 -10.2(4) no
P86 N5 C23 C44 172.10(16) no
P86 N5 C37 C53 7.6(4) no
P86 N5 C37 C59 -172.11(15) no
C23 N5 C37 C53 -178.9(2) no
C23 N5 C37 C59 1.4(3) no
C37 N5 C23 C17 177.0(2) no
C37 N5 C23 C44 -0.7(3) no
P87 N31 C5 C21 167.56(16) no
P87 N31 C5 C39 -15.2(4) no
P87 N31 C8 C9 -169.06(15) no
P87 N31 C8 C18 9.9(4) no
C5 N31 C8 C9 -0.2(3) no
C5 N31 C8 C18 178.7(2) no
C8 N31 C5 C21 -0.2(2) no
C8 N31 C5 C39 177.0(2) no
P85 N91A C56A C74A 167.2(5) no
P85 N91A C56A C78A -14.3(10) no
P85 N91A C63A C68A -169.2(4) no
P85 N91A C63A C77A 9.1(9) no
C56A N91A C63A C68A -2.0(7) no
C56A N91A C63A C77A 176.3(5) no
C63A N91A C56A C74A 2.2(6) no
C63A N91A C56A C78A -179.3(5) no
P85 N91B C56B C74B 170.3(5) no
P85 N91B C56B C78B -10.9(12) no
P85 N91B C63B C68B -170.0(6) no
P85 N91B C63B C77B 9.6(13) no
C56B N91B C63B C68B 0.1(9) no
C56B N91B C63B C77B 179.7(7) no
C63B N91B C56B C74B -0.1(8) no
C63B N91B C56B C78B 178.7(7) no
P87 N92 C2 C14 -13.7(4) no
P87 N92 C2 C51 170.23(15) no
P87 N92 C42 C11 8.8(3) no
P87 N92 C42 C55 -170.56(13) no
C2 N92 C42 C11 179.6(2) no
C2 N92 C42 C55 0.2(2) no
C42 N92 C2 C14 176.6(2) no
C42 N92 C2 C51 0.5(2) no
P86 N93 C27 C29 177.20(18) no
P86 N93 C27 C62 -4.1(4) no
P86 N93 C35 C34 -178.19(16) no
P86 N93 C35 C50 0.9(4) no
C27 N93 C35 C34 -2.0(3) no
C27 N93 C35 C50 177.0(2) no
C35 N93 C27 C29 1.3(3) no
C35 N93 C27 C62 -180.0(2) no
N92 C2 C14 C20 -176.5(2) no
N92 C2 C51 C54 178.2(2) no
N92 C2 C51 C55 -1.0(3) no
C14 C2 C51 C54 1.7(4) no
C14 C2 C51 C55 -177.5(2) no
C51 C2 C14 C20 -0.9(4) no
N31 C5 C21 C9 0.5(2) no
N31 C5 C21 C70 179.15(18) no
N31 C5 C39 C6 -178.4(2) no
C21 C5 C39 C6 -1.5(3) no
C39 C5 C21 C9 -177.00(19) no
C39 C5 C21 C70 1.7(3) no
C19 C6 C39 C5 0.2(4) no
C39 C6 C19 C70 0.8(4) no
N4 C7 C24 C40 -179.8(2) no
N4 C7 C26 C30 -1.4(3) no
N4 C7 C26 C47 179.11(19) no
C24 C7 C26 C30 179.6(2) no
C24 C7 C26 C47 0.1(4) no
C26 C7 C24 C40 -1.1(3) no
N31 C8 C9 C15 179.91(19) no
N31 C8 C9 C21 0.5(3) no
N31 C8 C18 C22 -180.0(2) no
C9 C8 C18 C22 -1.1(4) no
C18 C8 C9 C15 0.9(4) no
C18 C8 C9 C21 -178.5(2) no
C8 C9 C15 C13 0.0(4) no
C8 C9 C21 C5 -0.6(3) no
C8 C9 C21 C70 -179.0(2) no
C15 C9 C21 C5 -179.9(3) no
C15 C9 C21 C70 1.7(5) no
C21 C9 C15 C13 179.2(2) no
C36 C11 C42 N92 179.4(2) no
C36 C11 C42 C55 -1.3(4) no
C42 C11 C36 C73 1.0(4) no
C40 C12 C47 C26 -0.8(4) no
C47 C12 C40 C24 -0.1(4) no
C15 C13 C22 C18 0.3(4) no
C22 C13 C15 C9 -0.6(4) no
C2 C14 C20 C41 -0.3(4) no
C23 C17 C33 C43 -0.0(4) no
C33 C17 C23 N5 -177.6(2) no
C33 C17 C23 C44 -0.2(4) no
C8 C18 C22 C13 0.6(4) no
C6 C19 C70 C21 -0.7(4) no
C14 C20 C41 C54 0.7(4) no
C5 C21 C70 C19 -0.5(3) no
C9 C21 C70 C19 177.7(2) no
N5 C23 C44 C52 178.4(2) no
N5 C23 C44 C59 -0.2(3) no
C17 C23 C44 C52 0.5(4) no
C17 C23 C44 C59 -178.1(2) no
C7 C24 C40 C12 1.0(4) no
N4 C25 C30 C26 0.4(3) no
N4 C25 C30 C28 177.8(2) no
N4 C25 C48 C49 -178.0(2) no
C30 C25 C48 C49 0.5(4) no
C48 C25 C30 C26 -178.3(2) no
C48 C25 C30 C28 -0.9(4) no
C7 C26 C30 C25 0.6(3) no
C7 C26 C30 C28 -176.4(3) no
C7 C26 C47 C12 0.8(4) no
C30 C26 C47 C12 -178.5(3) no
C47 C26 C30 C25 180.0(3) no
C47 C26 C30 C28 3.0(5) no
N93 C27 C29 C34 -0.2(3) no
N93 C27 C29 C66 178.6(2) no
N93 C27 C62 C38 -179.8(2) no
C29 C27 C62 C38 -1.3(4) no
C62 C27 C29 C34 -179.0(2) no
C62 C27 C29 C66 -0.3(4) no
C30 C28 C65 C49 -0.1(5) no
C65 C28 C30 C25 0.7(5) no
C65 C28 C30 C26 177.3(3) no
C27 C29 C34 C35 -1.1(3) no
C27 C29 C34 C67 178.5(3) no
C27 C29 C66 C58 1.6(5) no
C34 C29 C66 C58 180.0(3) no
C66 C29 C34 C35 -179.6(3) no
C66 C29 C34 C67 0.0(6) no
C45 C32 C50 C35 0.2(4) no
C50 C32 C45 C67 1.2(5) no
C17 C33 C43 C52 0.0(4) no
C29 C34 C35 N93 1.9(3) no
C29 C34 C35 C50 -177.2(2) no
C29 C34 C67 C45 178.8(3) no
C35 C34 C67 C45 -1.6(5) no
C67 C34 C35 N93 -177.8(3) no
C67 C34 C35 C50 3.1(4) no
N93 C35 C50 C32 178.7(2) no
C34 C35 C50 C32 -2.4(4) no
C11 C36 C73 C60 0.1(6) no
N5 C37 C53 C57 -179.3(2) no
N5 C37 C59 C44 -1.5(3) no
N5 C37 C59 C76 178.2(2) no
C53 C37 C59 C44 178.7(2) no
C53 C37 C59 C76 -1.6(4) no
C59 C37 C53 C57 0.4(4) no
C58 C38 C62 C27 1.6(5) no
C62 C38 C58 C66 -0.3(5) no
C20 C41 C54 C51 0.1(5) no
N92 C42 C55 C51 -0.8(3) no
N92 C42 C55 C60 179.9(2) no
C11 C42 C55 C51 179.8(2) no
C11 C42 C55 C60 0.5(4) no
C33 C43 C52 C44 0.3(4) no
C23 C44 C52 C43 -0.5(4) no
C23 C44 C59 C37 1.1(3) no
C23 C44 C59 C76 -178.6(3) no
C52 C44 C59 C37 -177.3(3) no
C52 C44 C59 C76 3.1(6) no
C59 C44 C52 C43 177.7(3) no
C32 C45 C67 C34 -0.5(5) no
C25 C48 C49 C65 0.1(5) no
C48 C49 C65 C28 -0.3(5) no
C2 C51 C54 C41 -1.3(5) no
C2 C51 C55 C42 1.1(3) no
C2 C51 C55 C60 -179.7(3) no
C54 C51 C55 C42 -177.9(3) no
C54 C51 C55 C60 1.3(7) no
C55 C51 C54 C41 177.7(3) no
C37 C53 C57 C72 0.6(4) no
C42 C55 C60 C73 0.7(5) no
C51 C55 C60 C73 -178.3(3) no
N91A C56A C74A C61A 178.7(4) no
N91A C56A C74A C68A -1.4(6) no
N91A C56A C78A C80A -179.3(5) no
C74A C56A C78A C80A -1.0(8) no
C78A C56A C74A C61A 0.1(8) no
C78A C56A C74A C68A 179.9(4) no
N91B C56B C74B C61B 178.1(6) no
N91B C56B C74B C68B 0.0(8) no
N91B C56B C78B C80B -177.6(7) no
C74B C56B C78B C80B 1.0(10) no
C78B C56B C74B C61B -0.8(10) no
C78B C56B C74B C68B -178.9(6) no
C53 C57 C72 C76 -0.5(6) no
C38 C58 C66 C29 -1.3(5) no
C37 C59 C76 C72 1.7(5) no
C44 C59 C76 C72 -178.7(3) no
C55 C60 C73 C36 -1.0(6) no
C74A C61A C79A C80A -0.2(9) no
C79A C61A C74A C56A 0.5(9) no
C79A C61A C74A C68A -179.2(5) no
C74B C61B C79B C80B 1.2(13) no
C79B C61B C74B C56B -0.3(10) no
C79B C61B C74B C68B 177.4(7) no
N91A C63A C68A C74A 1.1(6) no
N91A C63A C68A C81A -179.6(5) no
N91A C63A C77A C64A 179.7(6) no
C68A C63A C77A C64A -2.2(9) no
C77A C63A C68A C74A -177.3(5) no
C77A C63A C68A C81A 1.9(8) no
N91B C63B C68B C74B -0.1(8) no
N91B C63B C68B C81B -178.3(6) no
N91B C63B C77B C64B 178.7(8) no
C68B C63B C77B C64B -1.7(12) no
C77B C63B C68B C74B -179.7(7) no
C77B C63B C68B C81B 2.0(11) no
C71A C64A C77A C63A 2.0(10) no
C77A C64A C71A C81A -1.6(12) no
C71B C64B C77B C63B 1.4(12) no
C77B C64B C71B C81B -1.4(12) no
C63A C68A C74A C56A 0.2(6) no
C63A C68A C74A C61A -180.0(4) no
C63A C68A C81A C71A -1.4(8) no
C74A C68A C81A C71A 177.7(5) no
C81A C68A C74A C56A -178.9(6) no
C81A C68A C74A C61A 0.9(10) no
C63B C68B C74B C56B 0.0(7) no
C63B C68B C74B C61B -177.8(7) no
C63B C68B C81B C71B -1.9(13) no
C74B C68B C81B C71B -179.6(7) no
C81B C68B C74B C56B 177.9(9) no
C81B C68B C74B C61B 0.1(14) no
C64A C71A C81A C68A 1.2(11) no
C64B C71B C81B C68B 1.6(14) no
C57 C72 C76 C59 -0.7(6) no
C56A C78A C80A C79A 1.4(8) no
C56B C78B C80B C79B -0.1(10) no
C61A C79A C80A C78A -0.8(8) no
C61B C79B C80B C78B -1.1(14) no

loop_
_platon_squeeze_void_nr
_platon_squeeze_void_average_x
_platon_squeeze_void_average_y
_platon_squeeze_void_average_z
_platon_squeeze_void_volume
_platon_squeeze_void_count_electrons
_platon_squeeze_void_content
1 -0.173 0.589 0.320 167 36 ' '
2 0.173 0.411 0.680 167 36 ' '
3 0.327 0.911 0.820 167 36 ' '
4 0.161 0.280 0.048 10 0 ' '
5 0.190 0.150 0.511 21 0 ' '
6 0.309 0.650 0.989 21 0 ' '
7 0.339 0.780 0.452 10 0 ' '
8 0.673 0.089 0.180 167 36 ' '
9 0.690 0.350 0.011 21 0 ' '
10 0.661 0.220 0.548 10 0 ' '
11 0.809 0.850 0.489 21 0 ' '
12 0.839 0.720 0.952 10 0 ' '
